data_4033167
loop_
_publ_author_name
'Hahn, Lena'
'Hermannsdorfer, Andr\'e'
'G\"unther, Benjamin'
'Wesp, Tobias'
'B\"uhler, Bastian'
'Zschieschang, Ute'
'Wadepohl, Hubert'
'Klauk, Hagen'
'Gade, Lutz H.'

_publ_section_title
;
 (Oligo-)Thiophene Functionalized Tetraazaperopyrenes: Donor-Acceptor Dyes
 and Ambipolar Organic Semiconductors.
;
_journal_issue 23
_journal_name_full 'The Journal of organic chemistry'
_journal_page_first 12492
_journal_page_last 12502
_journal_paper_doi 10.1021/acs.joc.7b02286
_journal_volume 82
_journal_year 2017
_chemical_formula_sum 'C44.5 H8.75 Br8 Cl2.25 F14 N4 S4'
_chemical_formula_weight 1712.59
_space_group_crystal_system triclinic
_space_group_IT_number 2
_space_group_name_Hall '-P 1'
_space_group_name_H-M_alt 'P -1'
_symmetry_cell_setting triclinic
_symmetry_Int_Tables_number 2
_symmetry_space_group_name_Hall '-P 1'
_symmetry_space_group_name_H-M 'P -1'
_atom_sites_solution_hydrogens geom
_atom_sites_solution_primary dual
_atom_sites_solution_secondary difmap
_audit_block_code ga_ah2
_audit_creation_date 2015-10-19
_audit_creation_method
;
Olex2 1.2
(compiled 2015.09.30 svn.r3233 for OlexSys, GUI svn.r5103)
;
_audit_update_record '19.10.2015 16:03:15 CEST UTC+02:00  encif 1.36'
_cell_angle_alpha 101.545(2)
_cell_angle_beta 102.351(3)
_cell_angle_gamma 105.027(3)
_cell_formula_units_Z 4
_cell_length_a 15.2196(7)
_cell_length_b 15.3694(5)
_cell_length_c 24.0731(6)
_cell_measurement_reflns_used 7487
_cell_measurement_temperature 120(1)
_cell_measurement_theta_max 64.1450
_cell_measurement_theta_min 3.9100
_cell_volume 5114.0(3)
_computing_cell_refinement 'CrysAlisPro 1.171.38.41 (Rigaku OD, 2015)'
_computing_data_collection 'CrysAlisPro 1.171.38.41 (Rigaku OD, 2015)'
_computing_data_reduction 'CrysAlisPro 1.171.38.41 (Rigaku OD, 2015)'
_computing_molecular_graphics 'Olex2 (Dolomanov et al., 2009)'
_computing_publication_material 'encif (Wadepohl, 2009-15); encifer 1.5 (CCDC, 2014)'
_computing_structure_refinement 'ShelXL (Sheldrick, 2015)'
_computing_structure_solution 'SHELXT (Sheldrick, 2013)'
_diffrn_ambient_environment perfluoro
_diffrn_ambient_temperature 120(1)
_diffrn_detector 'CCD plate'
_diffrn_detector_area_resol_mean 7.9621
_diffrn_detector_type Eos
_diffrn_measured_fraction_theta_full 0.972
_diffrn_measured_fraction_theta_max 0.953
_diffrn_measurement_details
;
List of Runs (angles in degrees, time in seconds):

  # Type    Start    End  Width  t~exp~   \w     \q     \k     \f   Frames
--------------------------------------------------------------------------
  1  \w    -30.00  63.00   1.00    6.00    --    0.00  77.00 150.00   93
  2  \w    -11.00  24.00   1.00    6.00    --    0.00 -38.00-180.00   35
  3  \w    -72.00 -15.00   1.00    6.00    --    0.00 -38.00-180.00   57
  4  \w    -34.00  21.00   1.00    6.00    --    0.00 -57.00  60.00   55
  5  \w    -22.00  70.00   1.00    6.00    --    0.00  38.00 -60.00   92
  6  \w    -32.00   6.00   1.00    6.00    --   10.00 109.00  14.83   38
  7  \w    -37.00 -12.00   1.00    6.00    --   18.00 122.00  -7.20   25
  8  \w     -9.00  16.00   1.00   15.00    --   34.00 102.00-168.20   25
  9  \w      0.00  25.00   1.00   15.00    --   38.00  92.00 -21.37   25
 10  \w      6.00  31.00   1.00   15.00    --   42.00  88.00  87.28   25
 11  \w      5.00  30.00   1.00   15.00    --   42.00  90.00 169.92   25
 12  \w     13.00  38.00   1.00   15.00    --   46.00  83.00 -73.64   25
 13  \w     12.00  37.00   1.00   15.00    --   46.00  84.00-124.41   25
 14  \w     16.00  43.00   1.00   15.00    --   46.00  81.00-165.25   27
 15  \w     12.00  37.00   1.00   15.00    --   46.00  84.00  37.15   25
 16  \w     14.00  39.00   1.00   15.00    --   46.00  81.00 -44.82   25
 17  \w     95.00 120.00   1.00   15.00    --   50.00  75.00  28.00   25
 18  \w     18.00  43.00   1.00   15.00    --   50.00  81.00 148.38   25
 19  \w     20.00  47.00   1.00   15.00    --   50.00  77.00  93.66   27
 20  \w     22.00  49.00   1.00   15.00    --   50.00  75.00  28.00   27
 21  \w     18.00  43.00   1.00   15.00    --   50.00  81.00 -62.29   25
 22  \w     18.00  43.00   1.00   15.00    --   50.00  81.00  98.74   25
 23  \w    -14.00  13.00   1.00   15.00    --   54.00 -57.00  90.00   27
 24  \w     25.00  52.00   1.00   15.00    --   54.00  77.00-180.00   27
 25  \w     24.00  51.00   1.00   15.00    --   54.00  77.00 -60.00   27
 26  \w     25.00  52.00   1.00   15.00    --   54.00  77.00  60.00   27
 27  \w    -15.00  74.00   1.00   15.00    --   54.00 -57.00 -90.00   89
 28  \w    -13.00  75.00   1.00   15.00    --   54.00 -57.00-180.00   88
 29  \w     28.00  55.00   1.00   15.00    --   54.00  77.00-120.00   27
 30  \w     27.00  54.00   1.00   15.00    --   54.00  77.00 -30.00   27
 31  \w     17.00  59.00   1.00   15.00    --   54.00 -57.00  90.00   42
 32  \w     25.00  52.00   1.00   15.00    --   54.00  77.00 -90.00   27
 33  \w     32.00  59.00   1.00   15.00    --   54.00  77.00  30.00   27
 34  \w     25.00  52.00   1.00   15.00    --   54.00  77.00-150.00   27
 35  \w     24.00 106.00   1.00   15.00    --   54.00-125.00 120.00   82
 36  \w     27.00  54.00   1.00   15.00    --   54.00  77.00   0.00   27
 37  \w     30.00  57.00   1.00   15.00    --   58.00  74.00 120.77   27
 38  \w     29.00  56.00   1.00   15.00    --   58.00  75.00 -83.01   27
 39  \w     28.00  55.00   1.00   15.00    --   58.00  77.00  89.89   27
 40  \w    103.00 128.00   1.00   15.00    --   58.00  76.00-135.28   25
 41  \w     29.00  55.00   1.00   15.00    --   58.00  76.00-135.28   26
 42  \w     32.00  59.00   1.00   15.00    --   58.00  74.00 -47.08   27
 43  \w     28.00  55.00   1.00   15.00    --   58.00  77.00 134.82   27
 44  \w     35.00  62.00   1.00   15.00    --   62.00  72.00  66.39   27
 45  \w     38.00  65.00   1.00   15.00    --   62.00  70.00-126.39   27
 46  \w     35.00  62.00   1.00   15.00    --   62.00  74.00   0.86   27
 47  \w     45.00  71.00   1.00   15.00    --   66.00  62.00 128.95   26
 48  \w     36.00  63.00   1.00   15.00    --   66.00  77.00 134.63   27
 49  \w     39.00  70.00   1.00   15.00    --   66.00  73.00 -61.98   31
 50  \w     47.00 125.00   1.00   15.00    --   66.00  58.00 -25.85   78
 51  \w     44.00 101.00   1.00   15.00    --   66.00  51.00  73.72   57
 52  \w     84.00 114.00   1.00   15.00    --   66.00  66.00-171.25   30
 53  \w     43.00  78.00   1.00   15.00    --   66.00  66.00-171.25   35
 54  \w     43.00  76.00   1.00   15.00    --   70.00  73.00 144.32   33
 55  \w     40.00  67.00   1.00   15.00    --   70.00  77.00  -4.72   27
 56  \w     44.00  71.00   1.00   15.00    --   70.00  72.00 -32.10   27
 57  \w     42.00  69.00   1.00   15.00    --   70.00  74.00-118.04   27
 58  \w     42.00  75.00   1.00   15.00    --   70.00  76.00 -98.53   33
 59  \w     47.00 141.00   1.00   15.00    --   74.00  74.00-150.85   94
 60  \w     51.00  78.00   1.00   15.00    --   74.00  67.00  93.36   27
 61  \w     50.00  76.00   1.00   15.00    --   74.00  69.00  13.33   26
 62  \w     55.00  82.00   1.00   15.00    --   78.00  65.00  19.70   27
 63  \w     48.00  76.00   1.00   15.00    --   78.00  77.00 125.62   28
 64  \w     49.00  75.00   1.00   15.00    --   78.00  75.00 -82.54   26
 65  \w     57.00 101.00   1.00   15.00    --   78.00  52.00  96.08   44
 66  \w    100.00 127.00   1.00   15.00    --   78.00  56.00-174.39   27
 67  \w     58.00  96.00   1.00   15.00    --   78.00  56.00-174.39   38
 68  \w     59.00 113.00   1.00   22.00    --   82.00  64.00 -80.74   54
 69  \w     64.00 100.00   1.00   22.00    --   86.00  61.00 -60.89   36
 70  \w     65.00 102.00   1.00   22.00    --   86.00  62.00  86.19   37
 71  \w     56.00  83.00   1.00   22.00    --   86.00  77.00 -68.99   27
 72  \w     69.00  99.00   1.00   22.00    --   90.00  66.00 -82.57   30
 73  \w     68.00  95.00   1.00   22.00    --   90.00  63.00  11.78   27
 74  \w    109.00 155.00   1.00   22.00    --   90.00  63.00 142.33   46
 75  \w     68.00 105.00   1.00   22.00    --   90.00  63.00 142.33   37
 76  \w    132.00 157.00   1.00   22.00    --   90.00  71.00  15.71   25
 77  \w     63.00  92.00   1.00   22.00    --   90.00  71.00  15.71   29
 78  \w     66.00  95.00   1.00   22.00    --   90.00  67.00 -37.85   29
 79  \w     68.00 158.00   1.00   22.00    --   90.00  62.00-126.25   90
 80  \w     67.00 110.00   1.00   22.00    --   94.00  74.00  96.39   43
 81  \w     74.00 106.00   1.00   22.00    --   94.00  53.00 -56.48   32
 82  \w    133.00 163.00   1.00   22.00    --   98.00  71.00 157.34   30
 83  \w     72.00 102.00   1.00   22.00    --   98.00  71.00 157.34   30
 84  \w     41.00  87.00   1.00   22.00    --  108.00 -64.00 -60.00   46
 85  \w     37.00  77.00   1.00   22.00    --  108.00 -92.00  60.00   40
 86  \w     37.00 116.00   1.00   22.00    --  108.00-111.00 -60.00   79
 87  \w     85.00 112.00   1.00   22.00    --  108.00  38.00-150.00   27
 88  \w     87.00 171.00   1.00   22.00    --  108.00  64.00  90.00   84
 89  \w    142.00 177.00   1.00   22.00    --  108.00  51.00 -17.18   35
 90  \w     86.00 114.00   1.00   22.00    --  108.00  64.00-120.00   28
 91  \w     86.00 141.00   1.00   22.00    --  108.00  51.00 -17.18   55
 92  \w    120.00 177.00   1.00   22.00    --  108.00  76.00-123.31   57
 93  \w    127.00 174.00   1.00   22.00    --  108.00 111.00  60.00   47
 94  \w     81.00 106.00   1.00   22.00    --  108.00  76.00-123.31   25
 95  \w     86.00 125.00   1.00   22.00    --  108.00  50.00-106.50   39
 96  \w     86.00 175.00   1.00   22.00    --  108.00  64.00 120.00   89
 97  \w     86.00 175.00   1.00   22.00    --  108.00  64.00   0.00   89
 98  \w     88.00 115.00   1.00   22.00    --  108.00  64.00 -30.00   27
 99  \w     85.00 155.00   1.00   22.00    --  108.00  64.00-150.00   70
100  \w     78.00 105.00   1.00   22.00    --  108.00  77.00-120.00   27
101  \w     86.00 152.00   1.00   22.00    --  108.00  64.00  60.00   66
102  \w     81.00 106.00   1.00   22.00    --  108.00-111.00-120.00   25
103  \w     81.00 109.00   1.00   22.00    --  108.00  77.00  90.00   28
104  \w     78.00 105.00   1.00   22.00    --  108.00  77.00-180.00   27
105  \w     78.00 176.00   1.00   22.00    --  108.00  77.00 -60.00   98
106  \w     79.00 106.00   1.00   22.00    --  108.00  77.00 120.00   27
107  \w     78.00 105.00   1.00   22.00    --  108.00  77.00  30.00   27
108  \w     79.00 106.00   1.00   22.00    --  108.00  77.00 -30.00   27
109  \w     49.00 144.00   1.00   22.00    --  108.00 -92.00   0.00   95
110  \w    112.00 178.00   1.00   22.00    --  108.00  77.00-150.00   66
111  \w     80.00 107.00   1.00   22.00    --  108.00  77.00-150.00   27
112  \w     79.00 107.00   1.00   22.00    --  108.00  77.00 -90.00   28
113  \w    124.00 167.00   1.00   22.00    --  108.00  64.00-180.00   43
114  \w     85.00 112.00   1.00   22.00    --  108.00  64.00-180.00   27
115  \w     78.00 105.00   1.00   22.00    --  108.00  77.00  60.00   27
116  \w     86.00 173.00   1.00   22.00    --  108.00  64.00 -90.00   87
117  \w     89.00  92.00   1.00   22.00    --  108.00  64.00  30.00    3
;
_diffrn_measurement_device 'four-circle diffractometer'
_diffrn_measurement_device_type 'Agilent SuperNova, Dual, Cu at zero, Eos'
_diffrn_measurement_method '\w scans'
_diffrn_measurement_specimen_support 'polyimid foil'
_diffrn_orient_matrix_type 'CrysAlisPro convention (1999,Acta A55,543-557)'
_diffrn_orient_matrix_UB_11 -0.0827313000
_diffrn_orient_matrix_UB_12 -0.0210515000
_diffrn_orient_matrix_UB_13 0.0277887000
_diffrn_orient_matrix_UB_21 -0.0602893000
_diffrn_orient_matrix_UB_22 -0.0778721000
_diffrn_orient_matrix_UB_23 -0.0565894000
_diffrn_orient_matrix_UB_31 0.0380264000
_diffrn_orient_matrix_UB_32 -0.0715358000
_diffrn_orient_matrix_UB_33 0.0256345000
_diffrn_radiation_monochromator mirror
_diffrn_radiation_probe x-ray
_diffrn_radiation_type 'Cu K\a'
_diffrn_radiation_wavelength 1.54184
_diffrn_reflns_av_R_equivalents 0.1438
_diffrn_reflns_av_unetI/netI 0.1211
_diffrn_reflns_Laue_measured_fraction_full 0.972
_diffrn_reflns_Laue_measured_fraction_max 0.953
_diffrn_reflns_limit_h_max 18
_diffrn_reflns_limit_h_min -18
_diffrn_reflns_limit_k_max 17
_diffrn_reflns_limit_k_min -18
_diffrn_reflns_limit_l_max 29
_diffrn_reflns_limit_l_min -29
_diffrn_reflns_number 101070
_diffrn_reflns_point_group_measured_fraction_full 0.972
_diffrn_reflns_point_group_measured_fraction_max 0.953
_diffrn_reflns_theta_full 67.684
_diffrn_reflns_theta_max 71.224
_diffrn_reflns_theta_min 3.642
_diffrn_source 'microfocus X-Ray tube'
_diffrn_source_type 'Agilent SuperNova (Cu) X-ray Source'
_diffrn_standards_number 0
_exptl_absorpt_coefficient_mu 10.950
_exptl_absorpt_correction_T_max 0.75005
_exptl_absorpt_correction_T_min 0.73592
_exptl_absorpt_correction_type multi-scan
_exptl_absorpt_process_details
;
CrysAlisPro 1.171.38.41 (Rigaku Oxford Diffraction, 2015)
Spherical absorption correction
 using equivalent radius and absorption coefficient.
Empirical absorption correction using spherical harmonics,
 implemented in SCALE3 ABSPACK scaling algorithm.
;
_exptl_crystal_colour orange
_exptl_crystal_density_diffrn 2.224
_exptl_crystal_description plate
_exptl_crystal_F_000 3248
_exptl_crystal_size_max 0.112
_exptl_crystal_size_mid 0.041
_exptl_crystal_size_min 0.007
_refine_diff_density_max 1.403
_refine_diff_density_min -1.309
_refine_diff_density_rms 0.172
_refine_ls_extinction_method none
_refine_ls_goodness_of_fit_ref 1.019
_refine_ls_hydrogen_treatment constr
_refine_ls_matrix_type full
_refine_ls_number_parameters 1396
_refine_ls_number_reflns 18912
_refine_ls_number_restraints 476
_refine_ls_restrained_S_all 1.029
_refine_ls_R_factor_all 0.1579
_refine_ls_R_factor_gt 0.0783
_refine_ls_shift/su_max 0.001
_refine_ls_shift/su_mean 0.000
_refine_ls_structure_factor_coef Fsqd
_refine_ls_weighting_details 'w=1/[\s^2^(Fo^2^)+(0.0934P)^2^+15.1697P] where P=(Fo^2^+2Fc^2^)/3'
_refine_ls_weighting_scheme calc
_refine_ls_wR_factor_gt 0.1761
_refine_ls_wR_factor_ref 0.2191
_reflns_Friedel_coverage 0.000
_reflns_number_gt 10069
_reflns_number_total 18912
_reflns_threshold_expression 'I > 2\s(I)'
_cod_data_source_file jo7b02286_si_002.cif
_cod_data_source_block ga_ah2
_cod_depositor_comments 'Adding full bibliography for 4033164--4033168.cif.'
_cod_original_cell_volume 5113.9(3)
_cod_original_formula_sum 'C44.50 H8.75 Br8 Cl2.25 F14 N4 S4'
_cod_database_code 4033167
_audit_block_refno 2556
_audit_block_usercomment 'AH-029 orange plate'
_chemical_oxdiff_formula 'C44.5 H8.8 Br8 Cl2.2 F14 N4 S4'
_chemical_oxdiff_usercomment 'AH-029 orange plate'
_shelx_space_group_comment
;
The symmetry employed for this shelxl refinement is uniquely defined
by the following loop, which should always be used as a source of
symmetry information in preference to the above space-group names.
They are only intended as comments.
;
_shelx_estimated_absorpt_t_max 0.407
_shelx_estimated_absorpt_t_min 0.407
_reflns_odcompleteness_completeness 97.29
_reflns_odcompleteness_iscentric 1
_reflns_odcompleteness_theta 66.97
_shelxl_version_number 2014/7
_olex2_refinement_description
;
1. Fixed Uiso
 At 1.2 times of:
  All C(H) groups
2. Restrained distances
 C102-Cl21 \\sim C102-Cl22
 with sigma of 0.001
 C101-Cl11 \\sim C101-Cl12 \\sim C101-Cl13 \\sim C102-Cl21 \\sim C102-Cl22
 with sigma of 0.02
 Cl11-Cl12 \\sim Cl11-Cl13 \\sim Cl12-Cl13 \\sim Cl21-Cl22
 with sigma of 0.02
3. Rigid body (RIGU) restrains
 C23, C24, C25, F1, F2, F3, F4, F5, F6, F7
 with sigma for 1-2 distances of 0.004 and sigma for 1-3 distances of 0.004
 C26, C27, C28, F8, F9, F10, F11, F12, F13, F14
 with sigma for 1-2 distances of 0.004 and sigma for 1-3 distances of 0.004
 C73, C74, C75, F51, F52, F53, F54, F55, F56, F57
 with sigma for 1-2 distances of 0.004 and sigma for 1-3 distances of 0.004
 C76, C77, C78, F58, F59, F60, F61, F62, F63, F64
 with sigma for 1-2 distances of 0.004 and sigma for 1-3 distances of 0.004
 C101, C102, Cl11, Cl12, Cl13, Cl21, Cl22
 with sigma for 1-2 distances of 0.004 and sigma for 1-3 distances of 0.004
4. Same fragment restrains
{C23, C24, C25, F1, F2, F3, F4, F5, F6, F7} sigma for 1-2: 0.02, 1-3: 0.04
as
{C26, C27, C28, F8, F9, F10, F11, F12, F13, F14}
{C23, C24, C25, F1, F2, F3, F4, F5, F6, F7} sigma for 1-2: 0.02, 1-3: 0.04
as
{C73, C74, C75, F51, F52, F53, F54, F55, F56, F57}
{C23, C24, C25, F1, F2, F3, F4, F5, F6, F7} sigma for 1-2: 0.02, 1-3: 0.04
as
{C76, C77, C78, F58, F59, F60, F61, F62, F63, F64}
5. Others
 Fixed Sof: C78(0.5) Cl21(0.5) C102(0.5) H102(0.5)
6.a Ternary CH refined with riding coordinates:
 C101(H101), C102(H102)
6.b Aromatic/amide H refined with riding coordinates:
 C3(H3), C9(H9), C12(H12), C18(H18), C32(H32), C36(H36), C40(H40), C44(H44),
 C53(H53), C59(H59), C62(H62), C68(H68), C82(H82), C86(H86), C90(H90), C94(H94)
;
_olex2_submission_special_instructions 'No special instructions were received'
_oxdiff_exptl_absorpt_empirical_details
;
Empirical correction (ABSPACK) includes:
- Absorption correction using spherical harmonics
- Frame scaling
- Detector area scaling
;
_oxdiff_exptl_absorpt_empirical_full_max 2.288
_oxdiff_exptl_absorpt_empirical_full_min 0.673
_cell_oxdiff_length_a 15.2196(7)
_cell_oxdiff_length_b 15.3694(5)
_cell_oxdiff_length_c 24.0731(6)
_cell_oxdiff_angle_alpha 101.545(2)
_cell_oxdiff_angle_beta 102.351(3)
_cell_oxdiff_angle_gamma 105.027(3)
_cell_oxdiff_volume 5113.9(3)
_cell_oxdiff_measurement_reflns_used 7487

loop_
_symmetry_equiv_pos_as_xyz
'x, y, z'
'-x, -y, -z'

loop_
_atom_site_label
_atom_site_type_symbol
_atom_site_fract_x
_atom_site_fract_y
_atom_site_fract_z
_atom_site_U_iso_or_equiv
_atom_site_adp_type
_atom_site_occupancy
_atom_site_site_symmetry_order
_atom_site_calc_flag
_atom_site_refinement_flags_posn
_atom_site_refinement_flags_adp
_atom_site_refinement_flags_occupancy
Br1 Br 0.22346(11) 0.72760(10) 1.02686(6) 0.0539(4) Uani 1 1 d . . .
Br2 Br 0.40672(10) 0.82023(10) 1.28734(6) 0.0508(4) Uani 1 1 d . . .
Br3 Br 0.48869(12) 0.13688(10) 0.92547(7) 0.0570(4) Uani 1 1 d . . .
Br4 Br 0.2812(2) -0.00467(13) 1.09203(10) 0.1090(9) Uani 1 1 d . . .
Br5 Br 0.19127(10) 0.75471(10) 0.87291(6) 0.0489(4) Uani 1 1 d . . .
Br6 Br 0.47584(11) 0.98007(10) 0.77358(7) 0.0548(4) Uani 1 1 d . . .
Br7 Br 0.28162(11) 0.10529(9) 0.76723(6) 0.0516(4) Uani 1 1 d . . .
Br8 Br 0.40231(13) 0.18520(15) 0.55509(7) 0.0808(6) Uani 1 1 d . . .
S1 S 0.2960(2) 0.8079(2) 1.16087(13) 0.0415(8) Uani 1 1 d . . .
S2 S 0.3939(3) 0.0259(3) 0.99997(18) 0.0641(11) Uani 1 1 d . . .
S3 S 0.3131(2) 0.9036(2) 0.82752(14) 0.0428(8) Uani 1 1 d . . .
S4 S 0.3327(3) 0.0988(2) 0.65073(15) 0.0559(10) Uani 1 1 d . . .
C23 C 0.3952(7) 0.4088(7) 1.2003(4) 0.038(2) Uani 1 1 d D U .
C24 C 0.2980(7) 0.3708(7) 1.2115(4) 0.040(2) Uani 1 1 d D U .
C25 C 0.2337(8) 0.2788(8) 1.1739(5) 0.043(2) Uani 1 1 d D U .
F1 F 0.4432(5) 0.4926(5) 1.2412(3) 0.0439(17) Uani 1 1 d D U .
F2 F 0.4457(5) 0.3506(5) 1.2114(3) 0.0455(17) Uani 1 1 d D U .
F3 F 0.2546(5) 0.4372(5) 1.2090(3) 0.0466(17) Uani 1 1 d D U .
F4 F 0.3170(5) 0.3656(5) 1.2690(3) 0.0483(18) Uani 1 1 d D U .
F5 F 0.1563(5) 0.2534(5) 1.1910(3) 0.0558(19) Uani 1 1 d D U .
F6 F 0.2738(6) 0.2125(5) 1.1732(3) 0.0557(19) Uani 1 1 d D U .
F7 F 0.2068(5) 0.2827(5) 1.1175(3) 0.0514(18) Uani 1 1 d D U .
C26 C 0.2921(9) 0.5284(7) 0.6338(5) 0.052(3) Uani 1 1 d D U .
C27 C 0.3719(9) 0.5820(8) 0.6115(5) 0.072(3) Uani 1 1 d D U .
C28 C 0.4389(11) 0.5346(10) 0.5984(6) 0.088(4) Uani 1 1 d D U .
F8 F 0.2319(6) 0.5787(5) 0.6279(3) 0.063(2) Uani 1 1 d D U .
F9 F 0.2494(6) 0.4433(4) 0.5939(3) 0.059(2) Uani 1 1 d D U .
F10 F 0.4238(7) 0.6621(5) 0.6543(3) 0.077(3) Uani 1 1 d D U .
F11 F 0.3344(7) 0.5995(6) 0.5561(4) 0.083(3) Uani 1 1 d D U .
F12 F 0.4785(5) 0.5205(6) 0.6480(3) 0.066(2) Uani 1 1 d D U .
F13 F 0.3973(7) 0.4568(8) 0.5545(5) 0.134(4) Uani 1 1 d D U .
F14 F 0.4981(7) 0.5925(8) 0.5745(4) 0.111(3) Uani 1 1 d D U .
N1 N 0.3823(6) 0.5038(6) 1.1336(4) 0.030(2) Uani 1 1 d . . .
N2 N 0.3940(7) 0.3498(6) 1.0995(4) 0.035(2) Uani 1 1 d . . .
N3 N 0.3268(7) 0.5927(6) 0.7378(4) 0.030(2) Uani 1 1 d . . .
N4 N 0.3217(7) 0.4345(7) 0.7013(4) 0.035(2) Uani 1 1 d . . .
C1 C 0.3797(8) 0.5181(7) 1.0790(4) 0.028(2) Uani 1 1 d . . .
C2 C 0.3717(8) 0.6045(8) 1.0682(5) 0.033(3) Uani 1 1 d . . .
C3 C 0.3770(8) 0.6189(8) 1.0155(4) 0.031(3) Uani 1 1 d . . .
H3 H 0.3785 0.6787 1.0099 0.037 Uiso 1 1 calc R . .
C4 C 0.3804(7) 0.5494(7) 0.9676(4) 0.029(3) Uani 1 1 d . . .
C5 C 0.3821(8) 0.4631(7) 0.9764(4) 0.029(3) Uani 1 1 d . . .
C6 C 0.3837(8) 0.4473(7) 1.0329(5) 0.029(2) Uani 1 1 d . . .
C7 C 0.3886(8) 0.3623(8) 1.0441(5) 0.032(3) Uani 1 1 d . . .
C8 C 0.3817(8) 0.2843(8) 0.9962(5) 0.036(3) Uani 1 1 d . . .
C9 C 0.3796(9) 0.3012(8) 0.9429(5) 0.035(3) Uani 1 1 d . . .
H9 H 0.3771 0.2510 0.9117 0.042 Uiso 1 1 calc R . .
C10 C 0.3808(8) 0.3877(7) 0.9296(4) 0.030(3) Uani 1 1 d . . .
C11 C 0.3749(8) 0.5640(8) 0.9100(4) 0.029(3) Uani 1 1 d . . .
C12 C 0.3708(8) 0.6494(8) 0.8973(4) 0.030(3) Uani 1 1 d . . .
H12 H 0.3775 0.7008 0.9291 0.036 Uiso 1 1 calc R . .
C13 C 0.3579(8) 0.6617(7) 0.8422(5) 0.031(3) Uani 1 1 d . . .
C14 C 0.3459(7) 0.5832(7) 0.7934(4) 0.027(2) Uani 1 1 d . . .
C15 C 0.3551(7) 0.5001(7) 0.8054(4) 0.027(2) Uani 1 1 d . . .
C16 C 0.3685(8) 0.4885(8) 0.8634(4) 0.029(2) Uani 1 1 d . . .
C17 C 0.3752(8) 0.4016(7) 0.8727(4) 0.030(3) Uani 1 1 d . . .
C18 C 0.3769(8) 0.3313(8) 0.8239(5) 0.035(3) Uani 1 1 d . . .
H18 H 0.3915 0.2775 0.8313 0.042 Uiso 1 1 calc R . .
C19 C 0.3581(8) 0.3392(8) 0.7664(4) 0.032(3) Uani 1 1 d . . .
C20 C 0.3436(8) 0.4245(7) 0.7565(5) 0.030(3) Uani 1 1 d . . .
C21 C 0.3914(8) 0.4230(8) 1.1391(4) 0.030(3) Uani 1 1 d . . .
C22 C 0.3158(8) 0.5166(8) 0.6967(4) 0.034(3) Uani 1 1 d . . .
C29 C 0.3561(9) 0.6777(8) 1.1139(5) 0.036(3) Uani 1 1 d . . .
C30 C 0.3001(9) 0.7310(7) 1.1006(5) 0.033(3) Uani 1 1 d . . .
C31 C 0.3726(8) 0.7690(9) 1.2057(5) 0.038(3) Uani 1 1 d . . .
C32 C 0.3974(9) 0.7009(8) 1.1757(5) 0.036(3) Uani 1 1 d . . .
H32 H 0.4384 0.6710 1.1939 0.043 Uiso 1 1 calc R . .
C33 C 0.3797(9) 0.1925(8) 1.0062(5) 0.037(3) Uani 1 1 d . . .
C34 C 0.4177(10) 0.1298(9) 0.9793(6) 0.049(3) Uani 1 1 d . . .
C35 C 0.3335(12) 0.0663(10) 1.0472(6) 0.064(4) Uani 1 1 d . . .
C36 C 0.3318(10) 0.1534(9) 1.0447(5) 0.048(3) Uani 1 1 d . . .
H36 H 0.3005 0.1864 1.0672 0.058 Uiso 1 1 calc R . .
C37 C 0.3567(8) 0.7547(8) 0.8318(5) 0.030(3) Uani 1 1 d . . .
C38 C 0.2951(9) 0.7990(8) 0.8445(5) 0.039(3) Uani 1 1 d . . .
C39 C 0.4072(9) 0.8894(9) 0.8034(5) 0.040(3) Uani 1 1 d . . .
C40 C 0.4225(9) 0.8073(8) 0.8060(5) 0.039(3) Uani 1 1 d . . .
H40 H 0.4701 0.7869 0.7927 0.047 Uiso 1 1 calc R . .
C41 C 0.3545(9) 0.2616(8) 0.7175(5) 0.039(3) Uani 1 1 d . . .
C42 C 0.3293(9) 0.1681(8) 0.7149(5) 0.039(3) Uani 1 1 d . . .
C43 C 0.3735(9) 0.1968(10) 0.6277(5) 0.052(4) Uani 1 1 d . . .
C44 C 0.3828(9) 0.2757(9) 0.6668(5) 0.037(3) Uani 1 1 d . . .
H44 H 0.4063 0.3359 0.6612 0.045 Uiso 1 1 calc R . .
Br51 Br 0.75030(16) 1.23704(13) 0.50570(7) 0.0770(6) Uani 1 1 d . . .
Br52 Br 0.86019(11) 1.33259(10) 0.77013(7) 0.0591(4) Uani 1 1 d . . .
Br53 Br 1.00115(10) 0.63702(8) 0.51779(5) 0.0396(3) Uani 1 1 d . . .
Br54 Br 0.66434(13) 0.46953(11) 0.59998(9) 0.0718(5) Uani 1 1 d . . .
Br55 Br 0.75526(10) 1.18897(9) 0.34378(6) 0.0466(3) Uani 1 1 d . . .
Br56 Br 1.07891(10) 1.40745(9) 0.26995(6) 0.0455(3) Uani 1 1 d . . .
Br57 Br 0.95600(10) 0.58915(8) 0.35191(5) 0.0428(3) Uani 1 1 d . . .
Br58 Br 0.85959(10) 0.53950(10) 0.09002(5) 0.0453(3) Uani 1 1 d . . .
S51 S 0.7880(3) 1.3193(2) 0.63826(17) 0.0573(10) Uani 1 1 d . . .
S52 S 0.8519(2) 0.5174(2) 0.56277(13) 0.0413(8) Uani 1 1 d . . .
S53 S 0.8921(2) 1.3293(2) 0.30118(13) 0.0380(7) Uani 1 1 d . . .
S54 S 0.9010(2) 0.51725(19) 0.21779(13) 0.0366(7) Uani 1 1 d . . .
C73 C 0.7504(9) 0.8979(7) 0.6936(5) 0.052(3) Uani 1 1 d D U .
C74 C 0.6425(9) 0.8452(8) 0.6761(5) 0.065(3) Uani 1 1 d D U .
C75 C 0.5790(10) 0.8777(9) 0.6365(6) 0.071(3) Uani 1 1 d D U .
F51 F 0.7696(7) 0.9811(5) 0.7319(3) 0.076(3) Uani 1 1 d D U .
F52 F 0.7935(6) 0.8470(5) 0.7231(3) 0.061(2) Uani 1 1 d D U .
F53 F 0.6160(7) 0.8474(7) 0.7267(4) 0.086(3) Uani 1 1 d D U .
F54 F 0.6276(6) 0.7515(5) 0.6503(4) 0.072(2) Uani 1 1 d D U .
F55 F 0.5919(7) 0.8602(7) 0.5838(4) 0.085(3) Uani 1 1 d D U .
F56 F 0.5928(8) 0.9682(6) 0.6571(4) 0.094(3) Uani 1 1 d D U .
F57 F 0.4885(7) 0.8307(7) 0.6306(5) 0.097(3) Uani 1 1 d D U .
C76 C 1.0044(10) 0.9576(9) 0.1761(5) 0.073(3) Uani 1 1 d D U .
C77 C 0.9210(11) 0.9250(12) 0.1203(6) 0.127(5) Uani 1 1 d D U .
C78 C 0.9385(14) 0.9449(15) 0.0669(8) 0.151(6) Uani 0.5 1 d D U P
F58 F 1.0535(8) 1.0450(6) 0.1774(4) 0.093(3) Uani 1 1 d D U .
F59 F 1.0621(8) 0.9058(7) 0.1657(4) 0.097(3) Uani 1 1 d D U .
F60 F 0.8526(10) 0.9606(12) 0.1330(5) 0.163(5) Uani 1 1 d D U .
F61 F 0.8882(10) 0.8285(9) 0.1113(4) 0.143(5) Uani 1 1 d D U .
F62 F 0.9526(14) 1.0310(12) 0.0672(6) 0.200(6) Uani 1 1 d D U .
F63 F 0.8704(10) 0.8948(12) 0.0212(5) 0.176(6) Uani 1 1 d D U .
F64 F 1.0151(10) 0.9260(12) 0.0551(5) 0.166(5) Uani 1 1 d D U .
N51 N 0.8027(7) 0.9933(6) 0.6306(4) 0.038(2) Uani 1 1 d . . .
N52 N 0.8041(7) 0.8347(7) 0.6128(4) 0.039(2) Uani 1 1 d . . .
N53 N 0.9714(8) 1.0323(6) 0.2638(4) 0.039(2) Uani 1 1 d . . .
N54 N 0.9590(8) 0.8693(7) 0.2418(4) 0.043(3) Uani 1 1 d . . .
C51 C 0.8297(8) 0.9995(8) 0.5822(5) 0.035(3) Uani 1 1 d . . .
C52 C 0.8473(9) 1.0895(8) 0.5668(5) 0.037(3) Uani 1 1 d . . .
C53 C 0.8764(9) 1.0941(8) 0.5180(5) 0.038(3) Uani 1 1 d . . .
H53 H 0.8924 1.1533 0.5098 0.045 Uiso 1 1 calc R . .
C54 C 0.8850(8) 1.0165(7) 0.4775(5) 0.029(3) Uani 1 1 d . . .
C55 C 0.8669(8) 0.9293(7) 0.4924(4) 0.025(2) Uani 1 1 d . . .
C56 C 0.8448(8) 0.9241(7) 0.5450(5) 0.033(3) Uani 1 1 d . . .
C57 C 0.8303(8) 0.8413(7) 0.5627(4) 0.031(3) Uani 1 1 d . . .
C58 C 0.8423(9) 0.7606(7) 0.5267(5) 0.034(3) Uani 1 1 d . . .
C59 C 0.8609(8) 0.7656(8) 0.4746(4) 0.032(3) Uani 1 1 d . . .
H59 H 0.8664 0.7117 0.4501 0.038 Uiso 1 1 calc R . .
C60 C 0.8725(8) 0.8487(8) 0.4551(5) 0.034(3) Uani 1 1 d . . .
C61 C 0.9098(9) 1.0213(8) 0.4243(5) 0.034(3) Uani 1 1 d . . .
C62 C 0.9217(9) 1.1038(7) 0.4031(5) 0.035(3) Uani 1 1 d . . .
H62 H 0.9169 1.1584 0.4272 0.043 Uiso 1 1 calc R . .
C63 C 0.9388(9) 1.1074(7) 0.3520(5) 0.036(3) Uani 1 1 d . . .
C64 C 0.9518(9) 1.0284(8) 0.3148(5) 0.036(3) Uani 1 1 d . . .
C65 C 0.9342(9) 0.9434(7) 0.3328(4) 0.031(3) Uani 1 1 d . . .
C66 C 0.9123(9) 0.9393(7) 0.3853(5) 0.032(3) Uani 1 1 d . . .
C67 C 0.8904(8) 0.8522(7) 0.4000(5) 0.030(3) Uani 1 1 d . . .
C68 C 0.8836(8) 0.7698(7) 0.3558(5) 0.028(2) Uani 1 1 d . . .
H68 H 0.8620 0.7105 0.3632 0.033 Uiso 1 1 calc R . .
C69 C 0.9063(9) 0.7720(8) 0.3049(5) 0.033(3) Uani 1 1 d . . .
C70 C 0.9347(9) 0.8624(8) 0.2913(5) 0.036(3) Uani 1 1 d . . .
C71 C 0.7925(9) 0.9104(9) 0.6426(5) 0.041(3) Uani 1 1 d . . .
C72 C 0.9764(11) 0.9530(8) 0.2312(5) 0.046(3) Uani 1 1 d . . .
C79 C 0.8332(9) 1.1704(8) 0.6037(5) 0.040(3) Uani 1 1 d . . .
C80 C 0.7960(10) 1.2345(9) 0.5831(5) 0.047(3) Uani 1 1 d . . .
C81 C 0.8369(10) 1.2730(8) 0.6902(6) 0.046(3) Uani 1 1 d . . .
C82 C 0.8574(8) 1.1953(8) 0.6671(5) 0.037(3) Uani 1 1 d . . .
H82 H 0.8850 1.1609 0.6903 0.044 Uiso 1 1 calc R . .
C83 C 0.8312(8) 0.6720(8) 0.5451(5) 0.033(3) Uani 1 1 d . . .
C84 C 0.8890(10) 0.6171(8) 0.5413(5) 0.040(3) Uani 1 1 d . . .
C85 C 0.7543(10) 0.5475(9) 0.5780(6) 0.048(3) Uani 1 1 d . . .
C86 C 0.7546(10) 0.6325(8) 0.5667(5) 0.041(3) Uani 1 1 d . . .
H86 H 0.7082 0.6615 0.5728 0.049 Uiso 1 1 calc R . .
C87 C 0.9409(9) 1.1930(7) 0.3288(5) 0.033(3) Uani 1 1 d . . .
C88 C 0.8688(10) 1.2321(8) 0.3269(5) 0.039(3) Uani 1 1 d . . .
C89 C 1.0000(9) 1.3201(8) 0.2947(4) 0.034(3) Uani 1 1 d . . .
C90 C 1.0170(9) 1.2422(8) 0.3107(5) 0.037(3) Uani 1 1 d . . .
H90 H 1.0722 1.2247 0.3096 0.044 Uiso 1 1 calc R . .
C91 C 0.8989(8) 0.6861(8) 0.2620(5) 0.030(3) Uani 1 1 d . . .
C92 C 0.9151(8) 0.6060(7) 0.2772(5) 0.034(3) Uani 1 1 d . . .
C93 C 0.8748(8) 0.5842(8) 0.1707(5) 0.035(3) Uani 1 1 d . . .
C94 C 0.8757(8) 0.6686(8) 0.1990(5) 0.032(3) Uani 1 1 d . . .
H94 H 0.8622 0.7132 0.1792 0.039 Uiso 1 1 calc R . .
Cl11 Cl 0.1262(4) 0.5119(4) 1.0647(3) 0.1163(19) Uani 1 1 d D U .
Cl12 Cl 0.0218(4) 0.3854(4) 1.1173(2) 0.0937(15) Uani 1 1 d D U .
Cl13 Cl 0.0539(5) 0.3165(5) 1.0073(3) 0.133(2) Uani 1 1 d D U .
C101 C 0.0360(12) 0.4096(8) 1.0519(6) 0.088(5) Uani 1 1 d D U .
H101 H -0.0241 0.4178 1.0307 0.105 Uiso 1 1 calc R . .
Cl21 Cl 0.4254(11) 0.9646(10) 0.5794(6) 0.168(6) Uani 0.5 1 d D U P
Cl22 Cl 0.4099(6) 0.9499(6) 0.4573(4) 0.175(3) Uani 1 1 d D U .
C102 C 0.478(2) 0.943(3) 0.5231(5) 0.147(12) Uani 0.5 1 d D U P
H102 H 0.4934 0.8824 0.5188 0.177 Uiso 0.5 1 calc R . P

loop_
_atom_site_aniso_label
_atom_site_aniso_U_11
_atom_site_aniso_U_22
_atom_site_aniso_U_33
_atom_site_aniso_U_23
_atom_site_aniso_U_13
_atom_site_aniso_U_12
Br1 0.0721(10) 0.0531(9) 0.0381(7) 0.0132(6) 0.0049(7) 0.0304(8)
Br2 0.0562(9) 0.0534(8) 0.0339(7) 0.0003(6) 0.0079(6) 0.0154(7)
Br3 0.0669(10) 0.0368(7) 0.0686(10) 0.0107(7) 0.0267(8) 0.0151(7)
Br4 0.202(3) 0.0521(11) 0.1008(15) 0.0465(11) 0.0768(17) 0.0389(14)
Br5 0.0567(9) 0.0514(8) 0.0516(8) 0.0253(7) 0.0251(7) 0.0219(7)
Br6 0.0662(10) 0.0415(8) 0.0660(9) 0.0255(7) 0.0296(8) 0.0150(7)
Br7 0.0608(9) 0.0304(7) 0.0481(8) 0.0068(6) -0.0042(7) 0.0077(7)
Br8 0.0786(12) 0.1080(15) 0.0445(9) -0.0124(9) 0.0214(8) 0.0325(11)
S1 0.056(2) 0.0341(16) 0.0354(16) 0.0093(13) 0.0128(14) 0.0171(15)
S2 0.087(3) 0.041(2) 0.075(3) 0.0263(18) 0.024(2) 0.030(2)
S3 0.056(2) 0.0337(16) 0.0469(18) 0.0173(14) 0.0186(15) 0.0189(15)
S4 0.055(2) 0.0443(19) 0.052(2) -0.0116(16) -0.0013(17) 0.0189(17)
C23 0.042(5) 0.039(5) 0.032(5) 0.015(4) 0.007(4) 0.010(4)
C24 0.045(5) 0.045(5) 0.034(4) 0.022(3) 0.014(3) 0.013(4)
C25 0.051(5) 0.044(5) 0.039(4) 0.021(4) 0.016(4) 0.011(4)
F1 0.046(4) 0.047(4) 0.031(3) 0.015(3) 0.005(3) 0.005(3)
F2 0.052(4) 0.060(4) 0.036(4) 0.026(3) 0.012(3) 0.027(3)
F3 0.052(4) 0.045(4) 0.048(4) 0.021(3) 0.018(3) 0.015(3)
F4 0.058(4) 0.054(4) 0.037(3) 0.024(3) 0.017(3) 0.013(4)
F5 0.057(4) 0.053(4) 0.061(4) 0.021(4) 0.027(3) 0.008(4)
F6 0.070(5) 0.048(4) 0.054(4) 0.021(3) 0.019(4) 0.021(4)
F7 0.050(4) 0.063(5) 0.041(3) 0.020(3) 0.009(3) 0.015(4)
C26 0.084(6) 0.028(5) 0.030(5) 0.002(4) 0.003(5) 0.008(4)
C27 0.092(6) 0.057(6) 0.056(6) 0.008(4) 0.019(4) 0.011(4)
C28 0.093(7) 0.104(8) 0.055(6) 0.005(5) 0.010(5) 0.030(6)
F8 0.109(6) 0.047(4) 0.031(4) 0.016(3) 0.004(4) 0.028(4)
F9 0.102(6) 0.032(3) 0.027(3) 0.010(3) 0.003(4) 0.004(4)
F10 0.103(6) 0.052(4) 0.055(4) 0.001(3) 0.036(4) -0.010(4)
F11 0.103(7) 0.065(5) 0.064(5) 0.014(4) 0.001(4) 0.022(5)
F12 0.048(5) 0.105(7) 0.047(4) 0.023(4) 0.015(3) 0.020(4)
F13 0.074(6) 0.145(8) 0.129(7) -0.062(6) -0.002(6) 0.045(6)
F14 0.092(7) 0.154(8) 0.069(6) 0.004(6) 0.032(5) 0.020(6)
N1 0.031(5) 0.029(5) 0.027(5) 0.007(4) 0.005(4) 0.006(4)
N2 0.034(5) 0.033(5) 0.034(5) 0.016(4) 0.005(4) 0.006(4)
N3 0.041(6) 0.025(5) 0.023(5) 0.005(4) 0.010(4) 0.006(4)
N4 0.041(6) 0.032(5) 0.027(5) 0.007(4) 0.005(4) 0.009(5)
C1 0.036(6) 0.030(6) 0.019(5) 0.010(4) 0.008(5) 0.010(5)
C2 0.039(7) 0.027(6) 0.034(6) 0.010(5) 0.006(5) 0.012(5)
C3 0.037(7) 0.032(6) 0.026(6) 0.009(5) 0.008(5) 0.013(5)
C4 0.024(6) 0.027(6) 0.024(5) -0.004(4) 0.001(4) -0.002(5)
C5 0.036(7) 0.025(6) 0.028(6) 0.015(5) 0.002(5) 0.012(5)
C6 0.032(6) 0.027(6) 0.030(6) 0.009(5) 0.014(5) 0.011(5)
C7 0.032(6) 0.030(6) 0.035(6) 0.016(5) 0.006(5) 0.010(5)
C8 0.034(7) 0.033(6) 0.028(6) 0.005(5) -0.005(5) 0.003(5)
C9 0.051(8) 0.027(6) 0.030(6) 0.003(5) 0.013(5) 0.021(6)
C10 0.033(6) 0.024(6) 0.027(6) 0.000(4) 0.000(5) 0.014(5)
C11 0.037(6) 0.031(6) 0.019(5) 0.007(4) 0.001(5) 0.016(5)
C12 0.038(7) 0.029(6) 0.021(5) 0.004(4) 0.012(5) 0.008(5)
C13 0.037(7) 0.023(6) 0.032(6) 0.006(5) 0.008(5) 0.009(5)
C14 0.030(6) 0.028(6) 0.017(5) 0.004(4) 0.005(4) 0.004(5)
C15 0.027(6) 0.025(6) 0.024(5) 0.005(4) 0.005(4) 0.003(5)
C16 0.032(6) 0.031(6) 0.024(5) 0.005(5) 0.009(5) 0.014(5)
C17 0.032(6) 0.027(6) 0.025(5) 0.006(5) 0.003(5) 0.006(5)
C18 0.031(6) 0.025(6) 0.042(7) 0.001(5) 0.011(5) 0.004(5)
C19 0.035(6) 0.031(6) 0.022(5) 0.005(5) -0.004(5) 0.008(5)
C20 0.033(6) 0.023(6) 0.031(6) 0.007(5) 0.003(5) 0.009(5)
C21 0.034(6) 0.034(6) 0.022(5) 0.017(5) 0.004(5) 0.006(5)
C22 0.040(7) 0.037(7) 0.022(5) 0.008(5) 0.011(5) 0.008(6)
C29 0.048(7) 0.024(6) 0.038(6) 0.011(5) 0.020(6) 0.005(6)
C30 0.049(7) 0.020(5) 0.038(6) 0.015(5) 0.012(5) 0.018(5)
C31 0.036(7) 0.046(7) 0.031(6) 0.017(6) 0.008(5) 0.011(6)
C32 0.045(7) 0.031(6) 0.029(6) 0.005(5) 0.004(5) 0.015(6)
C33 0.057(8) 0.025(6) 0.030(6) 0.007(5) 0.004(6) 0.018(6)
C34 0.055(9) 0.045(8) 0.050(8) 0.014(6) 0.014(7) 0.025(7)
C35 0.093(12) 0.041(8) 0.059(9) 0.022(7) 0.014(8) 0.021(8)
C36 0.071(10) 0.047(8) 0.041(7) 0.024(6) 0.023(7) 0.027(7)
C37 0.037(7) 0.028(6) 0.026(6) 0.010(5) 0.007(5) 0.011(5)
C38 0.053(8) 0.039(7) 0.031(6) 0.017(5) 0.012(6) 0.020(6)
C39 0.048(8) 0.045(7) 0.029(6) 0.013(5) 0.015(5) 0.012(6)
C40 0.055(8) 0.029(6) 0.032(6) 0.009(5) 0.007(6) 0.014(6)
C41 0.038(7) 0.037(7) 0.035(6) 0.001(5) 0.000(5) 0.013(6)
C42 0.040(7) 0.035(7) 0.033(6) -0.004(5) 0.003(5) 0.014(6)
C43 0.040(8) 0.074(10) 0.029(6) -0.006(6) 0.000(6) 0.019(7)
C44 0.046(7) 0.045(7) 0.029(6) 0.004(5) 0.016(5) 0.027(6)
Br51 0.1334(17) 0.0733(12) 0.0639(10) 0.0420(9) 0.0395(11) 0.0711(12)
Br52 0.0641(10) 0.0459(8) 0.0601(9) -0.0026(7) 0.0337(8) 0.0050(7)
Br53 0.0530(8) 0.0292(6) 0.0392(7) 0.0116(5) 0.0114(6) 0.0169(6)
Br54 0.0864(12) 0.0501(9) 0.1154(14) 0.0537(10) 0.0587(11) 0.0333(9)
Br55 0.0500(8) 0.0403(7) 0.0543(8) 0.0252(6) 0.0140(6) 0.0134(6)
Br56 0.0591(9) 0.0397(7) 0.0516(8) 0.0280(6) 0.0232(7) 0.0205(7)
Br57 0.0685(9) 0.0287(6) 0.0355(7) 0.0141(5) 0.0115(6) 0.0208(6)
Br58 0.0460(8) 0.0511(8) 0.0313(6) 0.0014(6) 0.0074(6) 0.0127(7)
S51 0.094(3) 0.0338(17) 0.068(2) 0.0229(16) 0.044(2) 0.0370(19)
S52 0.061(2) 0.0301(15) 0.0425(17) 0.0213(13) 0.0143(15) 0.0216(15)
S53 0.0502(19) 0.0293(15) 0.0405(16) 0.0181(13) 0.0116(14) 0.0169(14)
S54 0.0477(18) 0.0232(14) 0.0384(16) 0.0068(12) 0.0115(13) 0.0122(13)
C73 0.091(6) 0.041(5) 0.041(5) 0.017(4) 0.038(5) 0.030(4)
C74 0.092(6) 0.050(5) 0.074(6) 0.028(4) 0.050(4) 0.027(4)
C75 0.090(7) 0.059(6) 0.080(6) 0.030(5) 0.047(5) 0.026(5)
F51 0.147(8) 0.046(4) 0.049(4) 0.016(3) 0.047(5) 0.035(5)
F52 0.100(6) 0.058(5) 0.049(4) 0.033(4) 0.037(4) 0.038(4)
F53 0.128(8) 0.089(6) 0.094(5) 0.056(5) 0.077(5) 0.061(6)
F54 0.077(6) 0.048(4) 0.103(6) 0.024(4) 0.046(5) 0.019(4)
F55 0.081(6) 0.092(7) 0.077(5) 0.014(4) 0.040(5) 0.013(5)
F56 0.143(9) 0.058(5) 0.107(7) 0.036(4) 0.063(6) 0.043(5)
F57 0.093(6) 0.089(7) 0.122(8) 0.036(6) 0.061(5) 0.021(5)
C76 0.122(8) 0.054(6) 0.049(6) 0.020(5) 0.044(5) 0.017(5)
C77 0.136(9) 0.163(10) 0.064(7) 0.038(6) 0.035(6) 0.009(7)
C78 0.164(12) 0.226(13) 0.065(8) 0.067(8) 0.047(7) 0.032(10)
F58 0.148(9) 0.071(5) 0.057(5) 0.024(4) 0.054(5) 0.003(5)
F59 0.160(9) 0.081(6) 0.076(6) 0.032(5) 0.076(6) 0.039(6)
F60 0.154(10) 0.290(15) 0.057(6) 0.063(8) 0.030(6) 0.079(10)
F61 0.169(11) 0.168(9) 0.056(6) 0.034(6) 0.032(7) -0.008(7)
F62 0.290(17) 0.243(12) 0.080(8) 0.076(8) 0.077(10) 0.062(10)
F63 0.174(11) 0.271(15) 0.077(7) 0.075(8) 0.044(6) 0.034(10)
F64 0.173(10) 0.250(15) 0.057(6) 0.050(8) 0.035(6) 0.030(9)
N51 0.056(7) 0.027(5) 0.033(5) 0.012(4) 0.015(5) 0.015(5)
N52 0.049(6) 0.031(5) 0.041(6) 0.016(5) 0.010(5) 0.017(5)
N53 0.068(7) 0.027(5) 0.031(5) 0.018(4) 0.020(5) 0.021(5)
N54 0.070(8) 0.034(6) 0.029(5) 0.014(4) 0.020(5) 0.012(5)
C51 0.042(7) 0.022(6) 0.046(7) 0.011(5) 0.015(6) 0.017(5)
C52 0.059(8) 0.028(6) 0.026(6) 0.007(5) 0.012(5) 0.014(6)
C53 0.049(8) 0.028(6) 0.044(7) 0.018(5) 0.015(6) 0.016(6)
C54 0.036(6) 0.026(6) 0.029(6) 0.011(5) 0.010(5) 0.011(5)
C55 0.033(6) 0.029(6) 0.023(5) 0.010(4) 0.013(5) 0.019(5)
C56 0.039(7) 0.021(6) 0.037(6) 0.008(5) 0.002(5) 0.014(5)
C57 0.051(7) 0.022(6) 0.025(5) 0.009(4) 0.012(5) 0.018(5)
C58 0.048(7) 0.013(5) 0.041(7) 0.009(5) 0.010(6) 0.013(5)
C59 0.053(7) 0.026(6) 0.017(5) 0.013(4) 0.008(5) 0.010(5)
C60 0.042(7) 0.027(6) 0.024(6) 0.009(5) -0.001(5) 0.006(5)
C61 0.051(8) 0.023(6) 0.029(6) 0.013(5) 0.009(5) 0.009(5)
C62 0.054(8) 0.019(5) 0.030(6) 0.011(5) 0.005(5) 0.008(5)
C63 0.062(8) 0.012(5) 0.036(6) 0.012(5) 0.009(6) 0.015(5)
C64 0.054(8) 0.025(6) 0.029(6) 0.009(5) 0.007(5) 0.016(6)
C65 0.054(8) 0.017(5) 0.026(5) 0.012(4) 0.012(5) 0.015(5)
C66 0.048(7) 0.023(6) 0.029(6) 0.010(5) 0.013(5) 0.017(5)
C67 0.045(7) 0.022(5) 0.028(6) 0.010(4) 0.010(5) 0.015(5)
C68 0.043(7) 0.017(5) 0.033(6) 0.011(4) 0.015(5) 0.019(5)
C69 0.048(7) 0.027(6) 0.027(6) 0.009(5) 0.008(5) 0.017(6)
C70 0.048(8) 0.032(6) 0.036(6) 0.016(5) 0.014(6) 0.022(6)
C71 0.049(8) 0.036(7) 0.039(7) 0.015(6) 0.008(6) 0.016(6)
C72 0.085(10) 0.021(6) 0.033(6) 0.012(5) 0.016(6) 0.017(6)
C79 0.063(9) 0.024(6) 0.042(7) 0.009(5) 0.029(6) 0.016(6)
C80 0.078(10) 0.037(7) 0.044(7) 0.021(6) 0.031(7) 0.030(7)
C81 0.057(8) 0.028(6) 0.064(8) 0.013(6) 0.036(7) 0.016(6)
C82 0.034(7) 0.023(6) 0.048(7) 0.012(5) 0.009(5) 0.002(5)
C83 0.044(7) 0.027(6) 0.030(6) 0.011(5) 0.009(5) 0.014(6)
C84 0.067(9) 0.022(6) 0.024(6) 0.013(5) -0.006(6) 0.014(6)
C85 0.065(9) 0.042(8) 0.044(7) 0.019(6) 0.021(7) 0.021(7)
C86 0.070(9) 0.027(6) 0.031(6) 0.011(5) 0.014(6) 0.021(6)
C87 0.045(7) 0.021(6) 0.034(6) 0.015(5) 0.008(5) 0.007(5)
C88 0.061(9) 0.030(6) 0.032(6) 0.011(5) 0.014(6) 0.023(6)
C89 0.055(8) 0.030(6) 0.024(5) 0.017(5) 0.015(5) 0.015(6)
C90 0.051(8) 0.029(6) 0.034(6) 0.007(5) 0.006(6) 0.023(6)
C91 0.038(7) 0.029(6) 0.028(6) 0.008(5) 0.016(5) 0.011(5)
C92 0.044(7) 0.024(6) 0.033(6) 0.000(5) 0.011(5) 0.015(5)
C93 0.043(7) 0.044(7) 0.027(6) 0.011(5) 0.016(5) 0.021(6)
C94 0.044(7) 0.026(6) 0.034(6) 0.017(5) 0.009(5) 0.018(5)
Cl11 0.099(4) 0.120(4) 0.117(4) 0.056(3) 0.028(3) -0.003(3)
Cl12 0.089(3) 0.120(4) 0.103(3) 0.065(3) 0.045(3) 0.043(3)
Cl13 0.183(7) 0.143(5) 0.095(4) 0.048(4) 0.048(4) 0.070(5)
C101 0.078(10) 0.107(9) 0.082(8) 0.038(6) 0.028(7) 0.021(7)
Cl21 0.156(13) 0.118(11) 0.223(13) 0.001(10) 0.081(11) 0.043(10)
Cl22 0.151(7) 0.132(6) 0.243(9) 0.041(6) 0.072(6) 0.039(5)
C102 0.13(2) 0.08(3) 0.214(14) 0.007(14) 0.068(12) 0.03(2)

loop_
_atom_type_symbol
_atom_type_description
_atom_type_scat_dispersion_real
_atom_type_scat_dispersion_imag
_atom_type_scat_source
C C 0.0181 0.0091 'International Tables Vol C Tables 4.2.6.8 and 6.1.1.4'
H H 0.0000 0.0000 'International Tables Vol C Tables 4.2.6.8 and 6.1.1.4'
Br Br -0.6763 1.2805 'International Tables Vol C Tables 4.2.6.8 and 6.1.1.4'
Cl Cl 0.3639 0.7018 'International Tables Vol C Tables 4.2.6.8 and 6.1.1.4'
F F 0.0727 0.0534 'International Tables Vol C Tables 4.2.6.8 and 6.1.1.4'
N N 0.0311 0.0180 'International Tables Vol C Tables 4.2.6.8 and 6.1.1.4'
S S 0.3331 0.5567 'International Tables Vol C Tables 4.2.6.8 and 6.1.1.4'

loop_
_exptl_crystal_face_index_h
_exptl_crystal_face_index_k
_exptl_crystal_face_index_l
_exptl_crystal_face_perp_dist
4 -10 5 0.0264
-4 10 -5 0.0144
-4 -5 -7 0.0404
4 5 7 0.0484
-9 -1 9 0.0033
9 1 -9 0.0033

loop_
_geom_angle_atom_site_label_1
_geom_angle_atom_site_label_2
_geom_angle_atom_site_label_3
_geom_angle
_geom_angle_site_symmetry_1
_geom_angle_site_symmetry_3
C30 S1 C31 89.8(6) . .
C35 S2 C34 91.4(7) . .
C39 S3 C38 90.5(6) . .
C42 S4 C43 89.9(6) . .
F1 C23 C24 107.9(8) . .
F1 C23 C21 108.3(8) . .
F2 C23 C24 108.1(8) . .
F2 C23 F1 106.2(8) . .
F2 C23 C21 110.5(9) . .
C21 C23 C24 115.4(9) . .
C25 C24 C23 118.3(9) . .
F3 C24 C23 107.0(8) . .
F3 C24 C25 110.4(9) . .
F3 C24 F4 106.6(8) . .
F4 C24 C23 106.2(8) . .
F4 C24 C25 107.7(8) . .
F5 C25 C24 111.3(9) . .
F5 C25 F7 107.6(9) . .
F6 C25 C24 112.7(9) . .
F6 C25 F5 108.5(9) . .
F6 C25 F7 106.6(9) . .
F7 C25 C24 109.9(9) . .
F8 C26 C27 101.4(9) . .
F8 C26 F9 107.7(9) . .
F8 C26 C22 110.7(9) . .
F9 C26 C27 106.8(9) . .
F9 C26 C22 110.0(9) . .
C22 C26 C27 119.4(10) . .
C28 C27 C26 116.4(11) . .
F10 C27 C26 108.1(9) . .
F10 C27 C28 105.8(10) . .
F10 C27 F11 112.3(10) . .
F11 C27 C26 111.4(10) . .
F11 C27 C28 102.7(10) . .
F12 C28 C27 105.5(11) . .
F12 C28 F13 113.7(13) . .
F12 C28 F14 116.7(12) . .
F13 C28 C27 111.8(12) . .
F13 C28 F14 103.3(12) . .
F14 C28 C27 105.7(12) . .
C21 N1 C1 115.2(9) . .
C21 N2 C7 114.4(10) . .
C22 N3 C14 114.1(10) . .
C22 N4 C20 116.5(9) . .
N1 C1 C2 120.1(10) . .
N1 C1 C6 120.1(10) . .
C6 C1 C2 119.8(9) . .
C1 C2 C29 121.6(10) . .
C3 C2 C1 118.3(10) . .
C3 C2 C29 120.1(11) . .
C2 C3 H3 118.2 . .
C2 C3 C4 123.6(11) . .
C4 C3 H3 118.2 . .
C3 C4 C11 121.7(10) . .
C5 C4 C3 118.4(10) . .
C5 C4 C11 119.7(9) . .
C4 C5 C6 119.7(10) . .
C4 C5 C10 122.0(10) . .
C6 C5 C10 118.3(10) . .
C1 C6 C5 119.8(10) . .
C7 C6 C1 118.6(10) . .
C7 C6 C5 121.5(10) . .
N2 C7 C6 120.6(10) . .
N2 C7 C8 119.2(10) . .
C6 C7 C8 120.1(10) . .
C7 C8 C33 120.9(10) . .
C9 C8 C7 116.7(11) . .
C9 C8 C33 122.3(10) . .
C8 C9 H9 117.1 . .
C8 C9 C10 125.8(10) . .
C10 C9 H9 117.1 . .
C9 C10 C5 117.3(10) . .
C17 C10 C5 118.6(10) . .
C17 C10 C9 124.0(9) . .
C12 C11 C4 123.0(9) . .
C16 C11 C4 118.5(10) . .
C16 C11 C12 118.5(9) . .
C11 C12 H12 118.2 . .
C13 C12 C11 123.6(10) . .
C13 C12 H12 118.2 . .
C12 C13 C14 118.5(10) . .
C12 C13 C37 121.0(10) . .
C14 C13 C37 120.5(9) . .
N3 C14 C13 119.1(10) . .
N3 C14 C15 122.2(9) . .
C15 C14 C13 118.8(9) . .
C14 C15 C16 121.8(9) . .
C14 C15 C20 117.4(9) . .
C16 C15 C20 120.7(10) . .
C11 C16 C15 118.7(10) . .
C11 C16 C17 122.1(10) . .
C15 C16 C17 119.3(9) . .
C10 C17 C16 119.0(9) . .
C10 C17 C18 122.4(11) . .
C16 C17 C18 118.6(10) . .
C17 C18 H18 118.8 . .
C19 C18 C17 122.5(11) . .
C19 C18 H18 118.8 . .
C18 C19 C20 118.1(10) . .
C18 C19 C41 119.9(11) . .
C20 C19 C41 122.0(10) . .
N4 C20 C15 119.5(10) . .
N4 C20 C19 120.6(10) . .
C15 C20 C19 119.9(10) . .
N1 C21 C23 114.4(10) . .
N1 C21 N2 130.9(10) . .
N2 C21 C23 114.6(10) . .
N3 C22 C26 113.1(10) . .
N4 C22 C26 116.5(9) . .
N4 C22 N3 130.4(10) . .
C30 C29 C2 123.9(10) . .
C30 C29 C32 110.8(10) . .
C32 C29 C2 125.3(11) . .
S1 C30 Br1 116.5(6) . .
C29 C30 Br1 129.8(9) . .
C29 C30 S1 113.6(9) . .
S1 C31 Br2 118.9(7) . .
C32 C31 Br2 128.2(9) . .
C32 C31 S1 112.9(9) . .
C29 C32 H32 123.6 . .
C31 C32 C29 112.9(11) . .
C31 C32 H32 123.6 . .
C34 C33 C8 127.2(12) . .
C34 C33 C36 109.4(12) . .
C36 C33 C8 123.4(11) . .
S2 C34 Br3 115.5(7) . .
C33 C34 Br3 131.4(11) . .
C33 C34 S2 113.1(10) . .
S2 C35 Br4 121.8(8) . .
C36 C35 Br4 128.2(13) . .
C36 C35 S2 110.1(11) . .
C33 C36 H36 122.0 . .
C35 C36 C33 116.1(13) . .
C35 C36 H36 122.0 . .
C38 C37 C13 125.1(11) . .
C38 C37 C40 111.6(11) . .
C40 C37 C13 123.3(11) . .
S3 C38 Br5 119.1(7) . .
C37 C38 Br5 127.4(9) . .
C37 C38 S3 113.5(9) . .
S3 C39 Br6 120.6(7) . .
C40 C39 Br6 125.8(10) . .
C40 C39 S3 113.5(10) . .
C37 C40 H40 124.6 . .
C39 C40 C37 110.9(12) . .
C39 C40 H40 124.6 . .
C42 C41 C19 126.9(12) . .
C42 C41 C44 109.9(11) . .
C44 C41 C19 123.1(11) . .
S4 C42 Br7 116.2(7) . .
C41 C42 Br7 130.0(9) . .
C41 C42 S4 113.5(10) . .
S4 C43 Br8 120.2(8) . .
C44 C43 Br8 127.1(12) . .
C44 C43 S4 112.7(11) . .
C41 C44 H44 123.1 . .
C43 C44 C41 113.8(13) . .
C43 C44 H44 123.1 . .
C81 S51 C80 91.0(6) . .
C84 S52 C85 91.3(7) . .
C88 S53 C89 92.0(6) . .
C92 S54 C93 90.6(6) . .
F51 C73 C74 109.4(10) . .
F51 C73 F52 106.8(9) . .
F51 C73 C71 110.0(10) . .
F52 C73 C74 106.0(9) . .
F52 C73 C71 108.3(9) . .
C71 C73 C74 115.9(10) . .
C75 C74 C73 117.8(10) . .
F53 C74 C73 107.7(10) . .
F53 C74 C75 108.8(10) . .
F53 C74 F54 105.5(9) . .
F54 C74 C73 108.4(9) . .
F54 C74 C75 108.0(10) . .
F55 C75 C74 109.6(11) . .
F55 C75 F56 110.3(11) . .
F55 C75 F57 107.1(11) . .
F56 C75 C74 111.2(11) . .
F56 C75 F57 108.6(11) . .
F57 C75 C74 109.9(11) . .
F58 C76 C77 105.0(11) . .
F58 C76 F59 104.8(11) . .
F58 C76 C72 112.8(10) . .
F59 C76 C77 106.2(11) . .
F59 C76 C72 113.0(11) . .
C72 C76 C77 114.2(12) . .
C78 C77 C76 118.6(13) . .
F60 C77 C76 108.1(12) . .
F60 C77 C78 109.1(13) . .
F60 C77 F61 108.1(14) . .
F61 C77 C76 103.3(12) . .
F61 C77 C78 109.2(13) . .
F62 C78 C77 113.6(16) . .
F62 C78 F64 104.6(16) . .
F63 C78 C77 111.9(15) . .
F63 C78 F62 107.9(17) . .
F63 C78 F64 103.9(16) . .
F64 C78 C77 114.1(15) . .
C51 N51 C71 114.8(10) . .
C71 N52 C57 115.6(10) . .
C64 N53 C72 116.1(10) . .
C72 N54 C70 117.1(10) . .
N51 C51 C52 118.9(10) . .
N51 C51 C56 123.1(11) . .
C56 C51 C52 118.0(11) . .
C53 C52 C51 117.6(10) . .
C53 C52 C79 121.8(11) . .
C79 C52 C51 120.6(10) . .
C52 C53 H53 117.5 . .
C52 C53 C54 125.0(11) . .
C54 C53 H53 117.5 . .
C55 C54 C53 117.1(10) . .
C61 C54 C53 124.2(10) . .
C61 C54 C55 118.7(10) . .
C56 C55 C54 119.3(9) . .
C56 C55 C60 119.3(10) . .
C60 C55 C54 121.3(10) . .
C55 C56 C51 122.6(10) . .
C55 C56 C57 121.5(10) . .
C57 C56 C51 115.8(11) . .
N52 C57 C56 121.6(10) . .
N52 C57 C58 119.1(10) . .
C56 C57 C58 119.3(10) . .
C57 C58 C83 121.0(10) . .
C59 C58 C57 118.6(10) . .
C59 C58 C83 120.4(10) . .
C58 C59 H59 118.7 . .
C58 C59 C60 122.6(10) . .
C60 C59 H59 118.7 . .
C55 C60 C59 118.5(10) . .
C55 C60 C67 119.7(10) . .
C67 C60 C59 121.8(10) . .
C54 C61 C62 122.9(10) . .
C54 C61 C66 120.3(10) . .
C66 C61 C62 116.4(10) . .
C61 C62 H62 118.2 . .
C63 C62 C61 123.6(11) . .
C63 C62 H62 118.2 . .
C62 C63 C64 120.8(10) . .
C62 C63 C87 121.5(10) . .
C64 C63 C87 117.6(10) . .
N53 C64 C63 121.2(10) . .
N53 C64 C65 121.8(10) . .
C65 C64 C63 116.7(10) . .
C64 C65 C70 115.8(10) . .
C66 C65 C64 121.6(10) . .
C66 C65 C70 122.5(10) . .
C61 C66 C67 119.9(10) . .
C65 C66 C61 120.3(10) . .
C65 C66 C67 119.7(9) . .
C60 C67 C66 119.8(10) . .
C60 C67 C68 122.9(10) . .
C66 C67 C68 117.3(9) . .
C67 C68 H68 118.1 . .
C69 C68 C67 123.9(10) . .
C69 C68 H68 118.1 . .
C68 C69 C70 118.7(10) . .
C68 C69 C91 121.4(10) . .
C91 C69 C70 119.8(10) . .
N54 C70 C65 121.0(11) . .
N54 C70 C69 121.5(10) . .
C65 C70 C69 117.5(10) . .
N51 C71 C73 115.6(10) . .
N52 C71 C73 114.8(11) . .
N52 C71 N51 129.1(12) . .
N53 C72 C76 116.9(10) . .
N54 C72 C76 115.2(10) . .
N54 C72 N53 128.0(11) . .
C80 C79 C52 125.6(11) . .
C80 C79 C82 109.6(10) . .
C82 C79 C52 124.8(11) . .
S51 C80 Br51 117.6(7) . .
C79 C80 Br51 129.0(9) . .
C79 C80 S51 113.3(9) . .
S51 C81 Br52 119.4(7) . .
C82 C81 Br52 127.5(11) . .
C82 C81 S51 113.1(10) . .
C79 C82 H82 123.5 . .
C81 C82 C79 113.0(12) . .
C81 C82 H82 123.5 . .
C84 C83 C58 125.7(11) . .
C84 C83 C86 111.8(11) . .
C86 C83 C58 122.5(11) . .
S52 C84 Br53 117.0(7) . .
C83 C84 Br53 129.7(9) . .
C83 C84 S52 113.2(10) . .
S52 C85 Br54 122.0(7) . .
C86 C85 Br54 127.5(11) . .
C86 C85 S52 110.3(10) . .
C83 C86 H86 123.3 . .
C85 C86 C83 113.4(12) . .
C85 C86 H86 123.3 . .
C88 C87 C63 121.6(11) . .
C88 C87 C90 114.0(10) . .
C90 C87 C63 124.3(11) . .
S53 C88 Br55 120.2(7) . .
C87 C88 Br55 128.5(9) . .
C87 C88 S53 111.2(10) . .
S53 C89 Br56 120.8(6) . .
C90 C89 Br56 127.2(10) . .
C90 C89 S53 112.0(9) . .
C87 C90 H90 124.6 . .
C89 C90 C87 110.7(11) . .
C89 C90 H90 124.6 . .
C92 C91 C69 124.4(10) . .
C92 C91 C94 108.8(9) . .
C94 C91 C69 126.8(10) . .
S54 C92 Br57 117.3(6) . .
C91 C92 Br57 129.1(8) . .
C91 C92 S54 113.5(8) . .
S54 C93 Br58 119.7(7) . .
C94 C93 Br58 127.0(9) . .
C94 C93 S54 113.0(8) . .
C91 C94 H94 122.9 . .
C93 C94 C91 114.1(10) . .
C93 C94 H94 122.9 . .
Cl11 C101 Cl12 111.6(8) . .
Cl11 C101 Cl13 111.5(8) . .
Cl11 C101 H101 107.8 . .
Cl12 C101 H101 107.8 . .
Cl13 C101 Cl12 110.3(8) . .
Cl13 C101 H101 107.8 . .
C102 Cl22 C102 77.2(18) . 2_676
Cl21 C102 Cl22 105.0(17) . 2_676
Cl21 C102 Cl22 110.2(14) . .
Cl21 C102 H102 112.7 . .
Cl22 C102 Cl22 102.8(18) . 2_676
Cl22 C102 H102 112.7 2_676 .
Cl22 C102 H102 112.7 . .

loop_
_geom_bond_atom_site_label_1
_geom_bond_atom_site_label_2
_geom_bond_distance
_geom_bond_site_symmetry_2
Br1 C30 1.886(11) .
Br2 C31 1.866(11) .
Br3 C34 1.859(14) .
Br4 C35 1.837(16) .
Br5 C38 1.876(13) .
Br6 C39 1.875(12) .
Br7 C42 1.887(13) .
Br8 C43 1.877(13) .
S1 C30 1.702(11) .
S1 C31 1.722(12) .
S2 C34 1.738(14) .
S2 C35 1.727(17) .
S3 C38 1.706(12) .
S3 C39 1.704(13) .
S4 C42 1.711(11) .
S4 C43 1.719(16) .
C23 C24 1.546(13) .
C23 F1 1.363(11) .
C23 F2 1.351(11) .
C23 C21 1.525(14) .
C24 C25 1.472(13) .
C24 F3 1.357(11) .
C24 F4 1.374(10) .
C25 F5 1.320(11) .
C25 F6 1.315(12) .
C25 F7 1.350(11) .
C26 C27 1.542(14) .
C26 F8 1.346(12) .
C26 F9 1.359(11) .
C26 C22 1.537(15) .
C27 C28 1.450(16) .
C27 F10 1.357(12) .
C27 F11 1.441(12) .
C28 F12 1.304(13) .
C28 F13 1.327(14) .
C28 F14 1.396(14) .
N1 C1 1.369(13) .
N1 C21 1.313(14) .
N2 C7 1.372(14) .
N2 C21 1.336(14) .
N3 C14 1.353(13) .
N3 C22 1.319(14) .
N4 C20 1.349(13) .
N4 C22 1.314(14) .
C1 C2 1.432(15) .
C1 C6 1.414(14) .
C2 C3 1.347(15) .
C2 C29 1.514(16) .
C3 H3 0.9500 .
C3 C4 1.426(14) .
C4 C5 1.389(15) .
C4 C11 1.436(15) .
C5 C6 1.426(15) .
C5 C10 1.439(15) .
C6 C7 1.403(15) .
C7 C8 1.452(16) .
C8 C9 1.353(16) .
C8 C33 1.472(16) .
C9 H9 0.9500 .
C9 C10 1.425(15) .
C10 C17 1.416(15) .
C11 C12 1.421(15) .
C11 C16 1.411(14) .
C12 H12 0.9500 .
C12 C13 1.357(15) .
C13 C14 1.447(14) .
C13 C37 1.504(15) .
C14 C15 1.400(15) .
C15 C16 1.420(14) .
C15 C20 1.423(14) .
C16 C17 1.424(15) .
C17 C18 1.436(15) .
C18 H18 0.9500 .
C18 C19 1.390(15) .
C19 C20 1.441(15) .
C19 C41 1.480(15) .
C29 C30 1.360(16) .
C29 C32 1.417(15) .
C31 C32 1.334(16) .
C32 H32 0.9500 .
C33 C34 1.370(17) .
C33 C36 1.427(17) .
C35 C36 1.360(18) .
C36 H36 0.9500 .
C37 C38 1.343(17) .
C37 C40 1.445(16) .
C39 C40 1.352(17) .
C40 H40 0.9500 .
C41 C42 1.371(17) .
C41 C44 1.416(17) .
C43 C44 1.332(17) .
C44 H44 0.9500 .
Br51 C80 1.857(13) .
Br52 C81 1.870(13) .
Br53 C84 1.881(14) .
Br54 C85 1.818(14) .
Br55 C88 1.845(13) .
Br56 C89 1.842(11) .
Br57 C92 1.865(12) .
Br58 C93 1.868(11) .
S51 C80 1.714(13) .
S51 C81 1.691(14) .
S52 C84 1.712(12) .
S52 C85 1.754(15) .
S53 C88 1.711(12) .
S53 C89 1.721(13) .
S54 C92 1.700(10) .
S54 C93 1.729(12) .
C73 C74 1.552(14) .
C73 F51 1.339(11) .
C73 F52 1.356(11) .
C73 C71 1.524(16) .
C74 C75 1.463(15) .
C74 F53 1.360(12) .
C74 F54 1.387(12) .
C75 F55 1.310(13) .
C75 F56 1.324(13) .
C75 F57 1.341(13) .
C76 C77 1.529(15) .
C76 F58 1.348(12) .
C76 F59 1.359(13) .
C76 C72 1.485(17) .
C77 C78 1.441(17) .
C77 F60 1.357(14) .
C77 F61 1.393(14) .
C78 F62 1.283(17) .
C78 F63 1.280(17) .
C78 F64 1.345(17) .
N51 C51 1.329(15) .
N51 C71 1.339(15) .
N52 C57 1.364(14) .
N52 C71 1.313(15) .
N53 C64 1.334(14) .
N53 C72 1.341(15) .
N54 C70 1.335(14) .
N54 C72 1.332(14) .
C51 C52 1.475(16) .
C51 C56 1.417(15) .
C52 C53 1.350(16) .
C52 C79 1.470(15) .
C53 H53 0.9500 .
C53 C54 1.435(15) .
C54 C55 1.430(15) .
C54 C61 1.422(15) .
C55 C56 1.392(15) .
C55 C60 1.409(15) .
C56 C57 1.400(15) .
C57 C58 1.440(15) .
C58 C59 1.355(15) .
C58 C83 1.495(15) .
C59 H59 0.9500 .
C59 C60 1.430(15) .
C60 C67 1.419(15) .
C61 C62 1.442(15) .
C61 C66 1.427(15) .
C62 H62 0.9500 .
C62 C63 1.319(16) .
C63 C64 1.443(15) .
C63 C87 1.524(15) .
C64 C65 1.434(15) .
C65 C66 1.384(15) .
C65 C70 1.435(15) .
C66 C67 1.427(15) .
C67 C68 1.447(14) .
C68 H68 0.9500 .
C68 C69 1.348(15) .
C69 C70 1.468(16) .
C69 C91 1.467(15) .
C79 C80 1.377(17) .
C79 C82 1.436(16) .
C81 C82 1.355(16) .
C82 H82 0.9500 .
C83 C84 1.371(17) .
C83 C86 1.419(17) .
C85 C86 1.386(17) .
C86 H86 0.9500 .
C87 C88 1.378(17) .
C87 C90 1.413(17) .
C89 C90 1.397(15) .
C90 H90 0.9500 .
C91 C92 1.417(16) .
C91 C94 1.433(15) .
C93 C94 1.334(16) .
C94 H94 0.9500 .
Cl11 C101 1.719(12) .
Cl12 C101 1.731(12) .
Cl13 C101 1.729(12) .
C101 H101 1.0000 .
Cl21 C102 1.741(13) .
Cl22 C102 1.93(4) 2_676
Cl22 C102 1.741(13) .
C102 Cl22 1.93(4) 2_676
C102 H102 1.0000 .

loop_
_geom_torsion_atom_site_label_1
_geom_torsion_atom_site_label_2
_geom_torsion_atom_site_label_3
_geom_torsion_atom_site_label_4
_geom_torsion
_geom_torsion_site_symmetry_1
_geom_torsion_site_symmetry_4
Br2 C31 C32 C29 178.3(9) . .
Br4 C35 C36 C33 179.2(11) . .
Br6 C39 C40 C37 179.7(8) . .
Br8 C43 C44 C41 179.6(9) . .
S1 C31 C32 C29 1.0(14) . .
S2 C35 C36 C33 -1.2(17) . .
S3 C39 C40 C37 -2.9(13) . .
S4 C43 C44 C41 -1.8(15) . .
C23 C24 C25 F5 176.2(9) . .
C23 C24 C25 F6 54.0(12) . .
C23 C24 C25 F7 -64.7(12) . .
C24 C23 C21 N1 85.1(12) . .
C24 C23 C21 N2 -92.3(12) . .
F1 C23 C24 C25 -178.2(9) . .
F1 C23 C24 F3 56.4(10) . .
F1 C23 C24 F4 -57.1(10) . .
F1 C23 C21 N1 -36.0(12) . .
F1 C23 C21 N2 146.6(9) . .
F2 C23 C24 C25 -63.7(11) . .
F2 C23 C24 F3 170.9(7) . .
F2 C23 C24 F4 57.4(10) . .
F2 C23 C21 N1 -151.9(9) . .
F2 C23 C21 N2 30.7(13) . .
F3 C24 C25 F5 -60.0(11) . .
F3 C24 C25 F6 177.8(8) . .
F3 C24 C25 F7 59.0(11) . .
F4 C24 C25 F5 56.0(12) . .
F4 C24 C25 F6 -66.2(11) . .
F4 C24 C25 F7 175.0(9) . .
C26 C27 C28 F12 -60.8(14) . .
C26 C27 C28 F13 63.3(16) . .
C26 C27 C28 F14 175.0(10) . .
C27 C26 C22 N3 77.7(14) . .
C27 C26 C22 N4 -102.4(12) . .
F8 C26 C27 C28 -165.7(10) . .
F8 C26 C27 F10 75.4(11) . .
F8 C26 C27 F11 -48.4(11) . .
F8 C26 C22 N3 -39.4(13) . .
F8 C26 C22 N4 140.5(10) . .
F9 C26 C27 C28 -53.1(13) . .
F9 C26 C27 F10 -171.9(10) . .
F9 C26 C27 F11 64.3(12) . .
F9 C26 C22 N3 -158.4(10) . .
F9 C26 C22 N4 21.5(15) . .
F10 C27 C28 F12 59.3(13) . .
F10 C27 C28 F13 -176.6(12) . .
F10 C27 C28 F14 -64.9(12) . .
F11 C27 C28 F12 177.2(10) . .
F11 C27 C28 F13 -58.7(15) . .
F11 C27 C28 F14 53.0(12) . .
N1 C1 C2 C3 174.8(11) . .
N1 C1 C2 C29 -6.2(17) . .
N1 C1 C6 C5 -179.2(10) . .
N1 C1 C6 C7 1.2(16) . .
N2 C7 C8 C9 -177.9(11) . .
N2 C7 C8 C33 0.5(17) . .
N3 C14 C15 C16 -175.4(10) . .
N3 C14 C15 C20 0.0(16) . .
C1 N1 C21 C23 179.4(9) . .
C1 N1 C21 N2 -3.7(18) . .
C1 C2 C3 C4 6.6(17) . .
C1 C2 C29 C30 -142.7(12) . .
C1 C2 C29 C32 37.7(17) . .
C1 C6 C7 N2 -3.2(16) . .
C1 C6 C7 C8 172.8(11) . .
C2 C1 C6 C5 1.5(16) . .
C2 C1 C6 C7 -178.0(10) . .
C2 C3 C4 C5 -2.6(17) . .
C2 C3 C4 C11 172.6(11) . .
C2 C29 C30 Br1 3.5(18) . .
C2 C29 C30 S1 -179.8(9) . .
C2 C29 C32 C31 179.1(11) . .
C3 C2 C29 C30 36.3(17) . .
C3 C2 C29 C32 -143.3(12) . .
C3 C4 C5 C6 -2.1(16) . .
C3 C4 C5 C10 176.9(10) . .
C3 C4 C11 C12 3.4(17) . .
C3 C4 C11 C16 -173.3(10) . .
C4 C5 C6 C1 2.5(16) . .
C4 C5 C6 C7 -177.9(10) . .
C4 C5 C10 C9 -177.9(11) . .
C4 C5 C10 C17 -1.6(17) . .
C4 C11 C12 C13 -174.4(11) . .
C4 C11 C16 C15 174.8(10) . .
C4 C11 C16 C17 -5.3(17) . .
C5 C4 C11 C12 178.6(11) . .
C5 C4 C11 C16 1.9(16) . .
C5 C6 C7 N2 177.3(11) . .
C5 C6 C7 C8 -6.7(17) . .
C5 C10 C17 C16 -1.7(16) . .
C5 C10 C17 C18 177.7(10) . .
C6 C1 C2 C3 -6.0(16) . .
C6 C1 C2 C29 173.0(11) . .
C6 C5 C10 C9 1.0(16) . .
C6 C5 C10 C17 177.4(10) . .
C6 C7 C8 C9 6.0(17) . .
C6 C7 C8 C33 -175.6(11) . .
C7 N2 C21 C23 178.7(9) . .
C7 N2 C21 N1 1.9(18) . .
C7 C8 C9 C10 -1.9(19) . .
C7 C8 C33 C34 -145.9(13) . .
C7 C8 C33 C36 37.6(18) . .
C8 C9 C10 C5 -1.6(18) . .
C8 C9 C10 C17 -177.7(12) . .
C8 C33 C34 Br3 4(2) . .
C8 C33 C34 S2 -176.2(10) . .
C8 C33 C36 C35 177.4(12) . .
C9 C8 C33 C34 32(2) . .
C9 C8 C33 C36 -144.1(13) . .
C9 C10 C17 C16 174.4(11) . .
C9 C10 C17 C18 -6.2(18) . .
C10 C5 C6 C1 -176.5(10) . .
C10 C5 C6 C7 3.1(16) . .
C10 C17 C18 C19 170.7(11) . .
C11 C4 C5 C6 -177.5(10) . .
C11 C4 C5 C10 1.5(17) . .
C11 C12 C13 C14 1.1(17) . .
C11 C12 C13 C37 -178.4(10) . .
C11 C16 C17 C10 5.2(17) . .
C11 C16 C17 C18 -174.2(11) . .
C12 C11 C16 C15 -2.0(16) . .
C12 C11 C16 C17 177.8(10) . .
C12 C13 C14 N3 175.7(10) . .
C12 C13 C14 C15 -4.7(16) . .
C12 C13 C37 C38 -60.2(16) . .
C12 C13 C37 C40 120.5(13) . .
C13 C14 C15 C16 5.0(16) . .
C13 C14 C15 C20 -179.6(10) . .
C13 C37 C38 Br5 -4.4(17) . .
C13 C37 C38 S3 179.9(8) . .
C13 C37 C40 C39 -178.3(10) . .
C14 N3 C22 C26 178.8(9) . .
C14 N3 C22 N4 -1.1(18) . .
C14 C13 C37 C38 120.3(13) . .
C14 C13 C37 C40 -59.0(15) . .
C14 C15 C16 C11 -1.6(16) . .
C14 C15 C16 C17 178.5(10) . .
C14 C15 C20 N4 -2.0(16) . .
C14 C15 C20 C19 176.1(10) . .
C15 C16 C17 C10 -174.9(10) . .
C15 C16 C17 C18 5.6(16) . .
C16 C11 C12 C13 2.3(17) . .
C16 C15 C20 N4 173.5(10) . .
C16 C15 C20 C19 -8.4(16) . .
C16 C17 C18 C19 -9.9(17) . .
C17 C18 C19 C20 4.8(17) . .
C17 C18 C19 C41 -175.8(11) . .
C18 C19 C20 N4 -177.6(11) . .
C18 C19 C20 C15 4.4(16) . .
C18 C19 C41 C42 28.9(19) . .
C18 C19 C41 C44 -147.4(12) . .
C19 C41 C42 Br7 6(2) . .
C19 C41 C42 S4 179.5(10) . .
C19 C41 C44 C43 -179.6(11) . .
C20 N4 C22 C26 179.2(10) . .
C20 N4 C22 N3 -0.9(19) . .
C20 C15 C16 C11 -176.9(10) . .
C20 C15 C16 C17 3.3(16) . .
C20 C19 C41 C42 -151.7(12) . .
C20 C19 C41 C44 32.0(18) . .
C21 C23 C24 C25 60.6(13) . .
C21 C23 C24 F3 -64.9(11) . .
C21 C23 C24 F4 -178.4(9) . .
C21 N1 C1 C2 -178.9(10) . .
C21 N1 C1 C6 1.9(15) . .
C21 N2 C7 C6 1.8(15) . .
C21 N2 C7 C8 -174.2(10) . .
C22 C26 C27 C28 72.4(14) . .
C22 C26 C27 F10 -46.5(14) . .
C22 C26 C27 F11 -170.3(10) . .
C22 N3 C14 C13 -179.0(10) . .
C22 N3 C14 C15 1.4(15) . .
C22 N4 C20 C15 2.4(16) . .
C22 N4 C20 C19 -175.7(11) . .
C29 C2 C3 C4 -172.4(10) . .
C30 S1 C31 Br2 -178.5(7) . .
C30 S1 C31 C32 -0.9(10) . .
C30 C29 C32 C31 -0.5(15) . .
C31 S1 C30 Br1 177.8(7) . .
C31 S1 C30 C29 0.6(10) . .
C32 C29 C30 Br1 -176.9(9) . .
C32 C29 C30 S1 -0.2(13) . .
C33 C8 C9 C10 179.7(12) . .
C34 S2 C35 Br4 -179.1(10) . .
C34 S2 C35 C36 1.4(12) . .
C34 C33 C36 C35 0.3(17) . .
C35 S2 C34 Br3 178.9(8) . .
C35 S2 C34 C33 -1.2(11) . .
C36 C33 C34 Br3 -179.4(11) . .
C36 C33 C34 S2 0.8(14) . .
C37 C13 C14 N3 -4.8(16) . .
C37 C13 C14 C15 174.8(10) . .
C38 S3 C39 Br6 179.6(7) . .
C38 S3 C39 C40 2.2(10) . .
C38 C37 C40 C39 2.4(14) . .
C39 S3 C38 Br5 -176.8(7) . .
C39 S3 C38 C37 -0.7(10) . .
C40 C37 C38 Br5 174.9(8) . .
C40 C37 C38 S3 -0.8(13) . .
C41 C19 C20 N4 3.0(17) . .
C41 C19 C20 C15 -175.0(11) . .
C42 S4 C43 Br8 178.3(8) . .
C42 S4 C43 C44 -0.3(11) . .
C42 C41 C44 C43 3.6(16) . .
C43 S4 C42 Br7 177.0(7) . .
C43 S4 C42 C41 2.5(10) . .
C44 C41 C42 Br7 -177.4(9) . .
C44 C41 C42 S4 -3.8(14) . .
Br52 C81 C82 C79 -177.7(9) . .
Br54 C85 C86 C83 -174.5(9) . .
Br56 C89 C90 C87 178.5(8) . .
Br58 C93 C94 C91 -173.6(9) . .
S51 C81 C82 C79 0.2(14) . .
S52 C85 C86 C83 1.1(14) . .
S53 C89 C90 C87 -0.9(12) . .
S54 C93 C94 C91 0.5(14) . .
C73 C74 C75 F55 68.6(14) . .
C73 C74 C75 F56 -53.8(14) . .
C73 C74 C75 F57 -174.0(10) . .
C74 C73 C71 N51 97.7(12) . .
C74 C73 C71 N52 -75.4(14) . .
F51 C73 C74 C75 73.5(13) . .
F51 C73 C74 F53 -50.0(12) . .
F51 C73 C74 F54 -163.6(9) . .
F51 C73 C71 N51 -27.1(15) . .
F51 C73 C71 N52 159.9(11) . .
F52 C73 C74 C75 -171.7(10) . .
F52 C73 C74 F53 64.8(11) . .
F52 C73 C74 F54 -48.8(11) . .
F52 C73 C71 N51 -143.5(10) . .
F52 C73 C71 N52 43.5(14) . .
F53 C74 C75 F55 -168.5(10) . .
F53 C74 C75 F56 69.2(13) . .
F53 C74 C75 F57 -51.1(14) . .
F54 C74 C75 F55 -54.5(13) . .
F54 C74 C75 F56 -176.8(10) . .
F54 C74 C75 F57 62.9(13) . .
C76 C77 C78 F62 -74(2) . .
C76 C77 C78 F63 163.5(17) . .
C76 C77 C78 F64 46(2) . .
C77 C76 C72 N53 -96.8(15) . .
C77 C76 C72 N54 83.0(16) . .
F58 C76 C77 C78 43.0(18) . .
F58 C76 C77 F60 -81.7(15) . .
F58 C76 C77 F61 163.9(12) . .
F58 C76 C72 N53 23.0(18) . .
F58 C76 C72 N54 -157.2(13) . .
F59 C76 C77 C78 -67.7(17) . .
F59 C76 C77 F60 167.6(13) . .
F59 C76 C77 F61 53.2(14) . .
F59 C76 C72 N53 141.6(12) . .
F59 C76 C72 N54 -38.6(17) . .
F60 C77 C78 F62 50(2) . .
F60 C77 C78 F63 -72(2) . .
F60 C77 C78 F64 170.1(16) . .
F61 C77 C78 F62 168.2(17) . .
F61 C77 C78 F63 46(2) . .
F61 C77 C78 F64 -72(2) . .
N51 C51 C52 C53 178.8(11) . .
N51 C51 C52 C79 -1.4(18) . .
N51 C51 C56 C55 175.6(11) . .
N51 C51 C56 C57 -0.5(18) . .
N52 C57 C58 C59 174.8(11) . .
N52 C57 C58 C83 -3.1(17) . .
N53 C64 C65 C66 -178.9(12) . .
N53 C64 C65 C70 -2.7(18) . .
C51 N51 C71 C73 -173.0(10) . .
C51 N51 C71 N52 -1(2) . .
C51 C52 C53 C54 4.7(19) . .
C51 C52 C79 C80 -141.8(13) . .
C51 C52 C79 C82 39.0(19) . .
C51 C56 C57 N52 -0.5(17) . .
C51 C56 C57 C58 178.7(11) . .
C52 C51 C56 C55 -6.0(18) . .
C52 C51 C56 C57 177.8(11) . .
C52 C53 C54 C55 -4.1(18) . .
C52 C53 C54 C61 175.8(12) . .
C52 C79 C80 Br51 2(2) . .
C52 C79 C80 S51 179.2(11) . .
C52 C79 C82 C81 -179.9(12) . .
C53 C52 C79 C80 38(2) . .
C53 C52 C79 C82 -141.1(13) . .
C53 C54 C55 C56 -1.7(16) . .
C53 C54 C55 C60 179.3(11) . .
C53 C54 C61 C62 -5.2(19) . .
C53 C54 C61 C66 -177.0(11) . .
C54 C55 C56 C51 6.6(17) . .
C54 C55 C56 C57 -177.4(11) . .
C54 C55 C60 C59 175.2(10) . .
C54 C55 C60 C67 -4.0(17) . .
C54 C61 C62 C63 -175.6(12) . .
C54 C61 C66 C65 178.4(11) . .
C54 C61 C66 C67 -0.5(18) . .
C55 C54 C61 C62 174.7(11) . .
C55 C54 C61 C66 2.9(17) . .
C55 C56 C57 N52 -176.8(11) . .
C55 C56 C57 C58 2.5(18) . .
C55 C60 C67 C66 6.5(17) . .
C55 C60 C67 C68 -170.9(11) . .
C56 C51 C52 C53 0.3(18) . .
C56 C51 C52 C79 -179.8(11) . .
C56 C55 C60 C59 -3.8(17) . .
C56 C55 C60 C67 176.9(11) . .
C56 C57 C58 C59 -4.5(18) . .
C56 C57 C58 C83 177.6(11) . .
C57 N52 C71 C73 172.0(10) . .
C57 N52 C71 N51 0(2) . .
C57 C58 C59 C60 2.3(18) . .
C57 C58 C83 C84 -137.3(12) . .
C57 C58 C83 C86 45.6(17) . .
C58 C59 C60 C55 1.8(18) . .
C58 C59 C60 C67 -178.9(11) . .
C58 C83 C84 Br53 4.5(17) . .
C58 C83 C84 S52 -176.8(9) . .
C58 C83 C86 C85 176.4(10) . .
C59 C58 C83 C84 44.8(17) . .
C59 C58 C83 C86 -132.3(12) . .
C59 C60 C67 C66 -172.8(11) . .
C59 C60 C67 C68 9.9(18) . .
C60 C55 C56 C51 -174.3(11) . .
C60 C55 C56 C57 1.7(17) . .
C60 C67 C68 C69 -175.5(11) . .
C61 C54 C55 C56 178.4(10) . .
C61 C54 C55 C60 -0.6(17) . .
C61 C62 C63 C64 -3(2) . .
C61 C62 C63 C87 173.7(11) . .
C61 C66 C67 C60 -4.2(18) . .
C61 C66 C67 C68 173.2(11) . .
C62 C61 C66 C65 6.0(18) . .
C62 C61 C66 C67 -172.8(11) . .
C62 C63 C64 N53 -178.4(12) . .
C62 C63 C64 C65 7.1(18) . .
C62 C63 C87 C88 -49.6(17) . .
C62 C63 C87 C90 126.6(14) . .
C63 C64 C65 C66 -4.4(18) . .
C63 C64 C65 C70 171.7(11) . .
C63 C87 C88 Br55 -5.9(16) . .
C63 C87 C88 S53 178.0(8) . .
C63 C87 C90 C89 -176.8(10) . .
C64 N53 C72 C76 -176.1(12) . .
C64 N53 C72 N54 4(2) . .
C64 C63 C87 C88 127.5(13) . .
C64 C63 C87 C90 -56.3(16) . .
C64 C65 C66 C61 -2.1(19) . .
C64 C65 C66 C67 176.7(11) . .
C64 C65 C70 N54 6.0(18) . .
C64 C65 C70 C69 -173.2(11) . .
C65 C66 C67 C60 176.9(11) . .
C65 C66 C67 C68 -5.6(17) . .
C66 C61 C62 C63 -3.4(19) . .
C66 C65 C70 N54 -177.9(12) . .
C66 C65 C70 C69 2.9(18) . .
C66 C67 C68 C69 7.1(18) . .
C67 C68 C69 C70 -3.4(18) . .
C67 C68 C69 C91 179.4(11) . .
C68 C69 C70 N54 179.2(11) . .
C68 C69 C70 C65 -1.7(17) . .
C68 C69 C91 C92 -32.9(18) . .
C68 C69 C91 C94 147.8(12) . .
C69 C91 C92 Br57 -4.2(18) . .
C69 C91 C92 S54 180.0(9) . .
C69 C91 C94 C93 179.5(12) . .
C70 N54 C72 C76 179.2(12) . .
C70 N54 C72 N53 -1(2) . .
C70 C65 C66 C61 -178.0(11) . .
C70 C65 C66 C67 0.9(19) . .
C70 C69 C91 C92 149.9(12) . .
C70 C69 C91 C94 -29.4(18) . .
C71 C73 C74 C75 -51.6(14) . .
C71 C73 C74 F53 -175.1(9) . .
C71 C73 C74 F54 71.3(12) . .
C71 N51 C51 C52 -177.1(11) . .
C71 N51 C51 C56 1.3(18) . .
C71 N52 C57 C56 0.7(17) . .
C71 N52 C57 C58 -178.5(11) . .
C72 C76 C77 C78 167.1(14) . .
C72 C76 C77 F60 42.4(16) . .
C72 C76 C77 F61 -72.0(14) . .
C72 N53 C64 C63 -176.2(12) . .
C72 N53 C64 C65 -1.9(19) . .
C72 N54 C70 C65 -4.3(19) . .
C72 N54 C70 C69 174.8(12) . .
C79 C52 C53 C54 -175.1(12) . .
C80 S51 C81 Br52 177.2(8) . .
C80 S51 C81 C82 -1.0(11) . .
C80 C79 C82 C81 0.9(16) . .
C81 S51 C80 Br51 178.9(9) . .
C81 S51 C80 C79 1.5(11) . .
C82 C79 C80 Br51 -178.6(10) . .
C82 C79 C80 S51 -1.6(14) . .
C83 C58 C59 C60 -179.7(11) . .
C84 S52 C85 Br54 175.2(8) . .
C84 S52 C85 C86 -0.7(10) . .
C84 C83 C86 C85 -1.1(15) . .
C85 S52 C84 Br53 178.9(7) . .
C85 S52 C84 C83 0.1(9) . .
C86 C83 C84 Br53 -178.1(8) . .
C86 C83 C84 S52 0.5(12) . .
C87 C63 C64 N53 4.5(18) . .
C87 C63 C64 C65 -170.0(11) . .
C88 S53 C89 Br56 -178.0(7) . .
C88 S53 C89 C90 1.5(9) . .
C88 C87 C90 C89 -0.3(14) . .
C89 S53 C88 Br55 -178.1(7) . .
C89 S53 C88 C87 -1.6(9) . .
C90 C87 C88 Br55 177.5(8) . .
C90 C87 C88 S53 1.4(13) . .
C91 C69 C70 N54 -3.6(18) . .
C91 C69 C70 C65 175.6(11) . .
C92 S54 C93 Br58 173.8(8) . .
C92 S54 C93 C94 -0.7(10) . .
C92 C91 C94 C93 0.1(15) . .
C93 S54 C92 Br57 -175.5(7) . .
C93 S54 C92 C91 0.8(10) . .
C94 C91 C92 Br57 175.1(9) . .
C94 C91 C92 S54 -0.7(13) . .
C102 Cl22 C102 Cl21 111(3) 2_676 .
C102 Cl22 C102 Cl22 0.002(3) 2_676 2_676

loop_
_exptl_oxdiff_crystal_face_indexfrac_h
_exptl_oxdiff_crystal_face_indexfrac_k
_exptl_oxdiff_crystal_face_indexfrac_l
_exptl_oxdiff_crystal_face_x
_exptl_oxdiff_crystal_face_y
_exptl_oxdiff_crystal_face_z
4.0129 -9.9942 4.9994 0.0173 0.2534 0.9957
-4.0129 9.9942 -4.9994 -0.0173 -0.2534 -0.9957
-4.0025 -5.0017 -7.0018 0.2419 1.0270 0.0261
4.0025 5.0017 7.0018 -0.2419 -1.0270 -0.0261
-9.0063 -0.9977 8.9950 1.0161 0.1117 -0.0405
9.0063 0.9977 -8.9950 -1.0161 -0.1117 0.0405
